data_4329407
loop_
_publ_author_name
'Scott R. Daly'
'Brian J. Bellott'
'Mark A. Nesbit'
'Gregory S. Girolami'

_publ_section_title
;
 Synthesis and Structural Diversity of Barium
 (N,N-Dimethylamino)diboranates
;
_journal_name_full 'Inorganic Chemistry'
_journal_page_first 6449
_journal_page_last 6459
_journal_paper_doi 10.1021/ic2016879
_journal_volume 51
_journal_year 2012
_chemical_formula_sum 'C30 H84 B6 Ba N3 Na O10'
_chemical_formula_weight 872.19
_chemical_name_systematic
; 
 ? 
;
_space_group_IT_number 2
_symmetry_cell_setting triclinic
_symmetry_space_group_name_Hall '-P 1'
_symmetry_space_group_name_H-M 'P -1'
_atom_sites_solution_hydrogens geom
_atom_sites_solution_primary direct
_atom_sites_solution_secondary difmap
_audit_creation_method SHELXL-97
_cell_angle_alpha 60.409(2)
_cell_angle_beta 89.888(3)
_cell_angle_gamma 72.825(3)
_cell_formula_units_Z 4
_cell_length_a 12.7000(7)
_cell_length_b 21.3688(11)
_cell_length_c 21.5299(11)
_cell_measurement_reflns_used 9997
_cell_measurement_temperature 193(2)
_cell_measurement_theta_max 23.19
_cell_measurement_theta_min 2.20
_cell_volume 4780.9(5)
_computing_cell_refinement 'Bruker SMART'
_computing_data_collection 'Bruker SMART'
_computing_data_reduction 'Bruker SAINT'
_computing_molecular_graphics 'Bruker SHELXTL'
_computing_publication_material 'Bruker SHELXTL'
_computing_structure_refinement 'SHELXL-97 (Sheldrick, 1997)'
_computing_structure_solution 'SHELXS-97 (Sheldrick, 1990)'
_diffrn_ambient_temperature 193(2)
_diffrn_measured_fraction_theta_full 0.990
_diffrn_measured_fraction_theta_max 0.990
_diffrn_measurement_device_type 'CCD area detector'
_diffrn_measurement_method 'phi and omega scans'
_diffrn_radiation_monochromator graphite
_diffrn_radiation_source 'fine-focus sealed tube'
_diffrn_radiation_type MoK\a
_diffrn_radiation_wavelength 0.71073
_diffrn_reflns_av_R_equivalents 0.1408
_diffrn_reflns_av_sigmaI/netI 0.1119
_diffrn_reflns_limit_h_max 16
_diffrn_reflns_limit_h_min -16
_diffrn_reflns_limit_k_max 27
_diffrn_reflns_limit_k_min -26
_diffrn_reflns_limit_l_max 27
_diffrn_reflns_limit_l_min -27
_diffrn_reflns_number 92516
_diffrn_reflns_theta_full 27.31
_diffrn_reflns_theta_max 27.31
_diffrn_reflns_theta_min 1.10
_exptl_absorpt_coefficient_mu 0.886
_exptl_absorpt_correction_T_max 0.8841
_exptl_absorpt_correction_T_min 0.6521
_exptl_absorpt_correction_type integration
_exptl_crystal_colour colourless
_exptl_crystal_density_diffrn 1.212
_exptl_crystal_description prism
_exptl_crystal_F_000 1848
_exptl_crystal_size_max 0.784
_exptl_crystal_size_mid 0.296
_exptl_crystal_size_min 0.289
_refine_diff_density_max 2.188
_refine_diff_density_min -1.271
_refine_diff_density_rms 0.088
_refine_ls_extinction_method none
_refine_ls_goodness_of_fit_ref 0.901
_refine_ls_hydrogen_treatment mixed
_refine_ls_matrix_type full
_refine_ls_number_parameters 1403
_refine_ls_number_reflns 21327
_refine_ls_number_restraints 2079
_refine_ls_restrained_S_all 0.906
_refine_ls_R_factor_all 0.0866
_refine_ls_R_factor_gt 0.0468
_refine_ls_shift/su_max 0.007
_refine_ls_shift/su_mean 0.000
_refine_ls_structure_factor_coef Fsqd
_refine_ls_weighting_details 'calc w=1/[\s^2^(Fo^2^)+(0.0350P)^2^+0.0000P] where P=(Fo^2^+2Fc^2^)/3'
_refine_ls_weighting_scheme calc
_refine_ls_wR_factor_gt 0.1017
_refine_ls_wR_factor_ref 0.1123
_reflns_number_gt 12684
_reflns_number_total 21327
_reflns_threshold_expression >2sigma(I)
_cod_data_source_file ic2016879_si_002_10.cif
_cod_data_source_block fa66kface
_cod_original_cell_volume 4780.9(4)
_cod_database_code 4329407

loop_
_symmetry_equiv_pos_as_xyz
'x, y, z'
'-x, -y, -z'

loop_
_atom_site_label
_atom_site_type_symbol
_atom_site_fract_x
_atom_site_fract_y
_atom_site_fract_z
_atom_site_U_iso_or_equiv
_atom_site_adp_type
_atom_site_occupancy
_atom_site_symmetry_multiplicity
_atom_site_calc_flag
_atom_site_refinement_flags
_atom_site_disorder_assembly
_atom_site_disorder_group
Ba1 Ba 0.357088(18) 0.244729(13) 0.709503(12) 0.03150(7) Uani 1 1 d U . .
B1 B 0.5898(4) 0.1686(3) 0.6704(3) 0.0543(14) Uani 1 1 d GU . .
H11 H 0.5071 0.1630 0.6561 0.065 Uiso 1 1 d G . .
H12 H 0.5861 0.1772 0.7191 0.065 Uiso 1 1 d G . .
H13 H 0.6627 0.1139 0.6848 0.065 Uiso 1 1 d G . .
B2 B 0.5100(4) 0.3165(3) 0.5896(3) 0.0562(14) Uani 1 1 d GU . .
H21 H 0.5101 0.3187 0.6419 0.067 Uiso 1 1 d G . .
H22 H 0.4227 0.3200 0.5708 0.067 Uiso 1 1 d G . .
H23 H 0.5322 0.3671 0.5452 0.067 Uiso 1 1 d G . .
N1 N 0.6053(3) 0.24108(19) 0.60371(19) 0.0403(8) Uani 1 1 d U . .
C1 C 0.6005(4) 0.2345(3) 0.5390(3) 0.0742(16) Uani 1 1 d U . .
H1A H 0.6603 0.1884 0.5477 0.111 Uiso 1 1 calc R . .
H1B H 0.6101 0.2796 0.4975 0.111 Uiso 1 1 calc R . .
H1C H 0.5278 0.2313 0.5287 0.111 Uiso 1 1 calc R . .
C2 C 0.7153(4) 0.2451(3) 0.6181(3) 0.0757(16) Uani 1 1 d U . .
H2A H 0.7739 0.1980 0.6279 0.114 Uiso 1 1 calc R . .
H2B H 0.7194 0.2510 0.6603 0.114 Uiso 1 1 calc R . .
H2C H 0.7259 0.2891 0.5757 0.114 Uiso 1 1 calc R . .
B3 B 0.1744(4) 0.2378(3) 0.6090(3) 0.0509(13) Uani 1 1 d GU . .
H31 H 0.2437 0.1845 0.6534 0.061 Uiso 1 1 d G . .
H32 H 0.2004 0.2908 0.5902 0.061 Uiso 1 1 d G . .
H33 H 0.1609 0.2303 0.5606 0.061 Uiso 1 1 d G . .
B4 B 0.0977(4) 0.2559(3) 0.7142(3) 0.0548(13) Uani 1 1 d GU . .
H41 H 0.1269 0.3081 0.6903 0.066 Uiso 1 1 d G . .
H42 H 0.1703 0.2020 0.7547 0.066 Uiso 1 1 d G . .
H43 H 0.0241 0.2651 0.7435 0.066 Uiso 1 1 d G . .
N2 N 0.0699(3) 0.24896(19) 0.64658(19) 0.0450(9) Uani 1 1 d U . .
C3 C -0.0222(4) 0.3181(3) 0.5932(3) 0.0779(17) Uani 1 1 d U . .
H3A H -0.0887 0.3235 0.6158 0.117 Uiso 1 1 calc R . .
H3B H -0.0392 0.3136 0.5515 0.117 Uiso 1 1 calc R . .
H3C H 0.0003 0.3632 0.5769 0.117 Uiso 1 1 calc R . .
C4 C 0.0306(4) 0.1828(3) 0.6708(3) 0.0775(16) Uani 1 1 d U . .
H4A H -0.0343 0.1893 0.6945 0.116 Uiso 1 1 calc R . .
H4B H 0.0908 0.1355 0.7051 0.116 Uiso 1 1 calc R . .
H4C H 0.0093 0.1801 0.6287 0.116 Uiso 1 1 calc R . .
B5 B 0.4293(5) 0.1660(3) 0.8836(3) 0.0541(13) Uani 1 1 d GU . .
H51 H 0.4949 0.1596 0.8483 0.065 Uiso 1 1 d G . .
H52 H 0.3434 0.1753 0.8569 0.065 Uiso 1 1 d G . .
H53 H 0.4546 0.1114 0.9401 0.065 Uiso 1 1 d G . .
B6 B 0.3958(5) 0.3132(3) 0.8117(3) 0.0552(14) Uani 1 1 d GU . .
H61 H 0.3085 0.3278 0.7827 0.066 Uiso 1 1 d G . .
H62 H 0.4609 0.3082 0.7757 0.066 Uiso 1 1 d G . .
H63 H 0.3958 0.3607 0.8226 0.066 Uiso 1 1 d G . .
N3 N 0.4273(3) 0.2384(2) 0.88826(18) 0.0413(8) Uani 1 1 d U . .
C5 C 0.3463(5) 0.2469(3) 0.9344(3) 0.0848(18) Uani 1 1 d U . .
H5A H 0.3430 0.2912 0.9382 0.127 Uiso 1 1 calc R . .
H5B H 0.3694 0.2007 0.9828 0.127 Uiso 1 1 calc R . .
H5C H 0.2723 0.2543 0.9131 0.127 Uiso 1 1 calc R . .
C6 C 0.5393(4) 0.2208(3) 0.9250(3) 0.0720(15) Uani 1 1 d U . .
H6A H 0.5401 0.2635 0.9307 0.108 Uiso 1 1 calc R . .
H6B H 0.5955 0.2131 0.8958 0.108 Uiso 1 1 calc R . .
H6C H 0.5567 0.1742 0.9729 0.108 Uiso 1 1 calc R . .
O1 O 0.2607(2) 0.40836(16) 0.62301(16) 0.0497(7) Uani 1 1 d U . .
C7 C 0.2914(4) 0.4595(3) 0.6377(3) 0.0594(13) Uani 1 1 d U . .
H7A H 0.3731 0.4403 0.6547 0.071 Uiso 1 1 calc R . .
H7B H 0.2523 0.4645 0.6757 0.071 Uiso 1 1 calc R . .
C8 C 0.2578(5) 0.5350(3) 0.5683(3) 0.0798(17) Uani 1 1 d U . .
H8A H 0.1801 0.5669 0.5634 0.096 Uiso 1 1 calc R . .
H8B H 0.3088 0.5634 0.5647 0.096 Uiso 1 1 calc R . .
C9 C 0.2675(5) 0.5124(3) 0.5147(3) 0.0820(18) Uani 1 1 d U . .
H9A H 0.3464 0.4956 0.5089 0.098 Uiso 1 1 calc R . .
H9B H 0.2222 0.5549 0.4671 0.098 Uiso 1 1 calc R . .
C10 C 0.2224(4) 0.4465(3) 0.5463(2) 0.0571(12) Uani 1 1 d U . .
H10A H 0.1397 0.4654 0.5348 0.068 Uiso 1 1 calc R . .
H10B H 0.2530 0.4120 0.5276 0.068 Uiso 1 1 calc R . .
O2 O 0.4040(3) 0.08279(17) 0.78166(18) 0.0644(9) Uani 1 1 d U . .
C11 C 0.3262(5) 0.0423(3) 0.8035(3) 0.0873(19) Uani 1 1 d U . .
H11A H 0.2972 0.0391 0.7629 0.105 Uiso 1 1 calc R . .
H11B H 0.2623 0.0694 0.8175 0.105 Uiso 1 1 calc R . .
C12 C 0.3840(5) -0.0337(3) 0.8646(4) 0.115(3) Uani 1 1 d U . .
H12A H 0.3651 -0.0373 0.9106 0.138 Uiso 1 1 calc R . .
H12B H 0.3635 -0.0725 0.8597 0.138 Uiso 1 1 calc R . .
C13 C 0.4976(6) -0.0444(4) 0.8629(5) 0.171(5) Uani 1 1 d U . .
H13A H 0.5281 -0.0779 0.8431 0.205 Uiso 1 1 calc R . .
H13B H 0.5389 -0.0697 0.9128 0.205 Uiso 1 1 calc R . .
C14 C 0.5125(4) 0.0293(3) 0.8177(3) 0.0738(16) Uani 1 1 d U . .
H14A H 0.5471 0.0434 0.8480 0.089 Uiso 1 1 calc R . .
H14B H 0.5611 0.0275 0.7822 0.089 Uiso 1 1 calc R . .
Ba2 Ba 0.889772(18) 0.253440(13) 0.205031(13) 0.03291(8) Uani 1 1 d DU . .
B21 B 0.6861(4) 0.1879(3) 0.1985(3) 0.0491(12) Uani 1 1 d GU . .
H211 H 0.7094 0.1932 0.2468 0.059 Uiso 1 1 d GD . .
H212 H 0.7648 0.1747 0.1744 0.059 Uiso 1 1 d GD . .
H213 H 0.6498 0.1392 0.2178 0.059 Uiso 1 1 d G . .
B22 B 0.6414(4) 0.3335(3) 0.1065(3) 0.0496(13) Uani 1 1 d GU . .
H221 H 0.7210 0.3215 0.0827 0.060 Uiso 1 1 d GD . .
H222 H 0.6628 0.3383 0.1555 0.060 Uiso 1 1 d GD . .
H223 H 0.5755 0.3899 0.0630 0.060 Uiso 1 1 d G . .
N21 N 0.5965(2) 0.26300(19) 0.13695(17) 0.0364(8) Uani 1 1 d U . .
C21 C 0.5695(4) 0.2530(3) 0.0762(3) 0.0634(14) Uani 1 1 d U . .
H21A H 0.5385 0.2115 0.0936 0.095 Uiso 1 1 calc R . .
H21B H 0.6378 0.2403 0.0572 0.095 Uiso 1 1 calc R . .
H21C H 0.5145 0.3005 0.0376 0.095 Uiso 1 1 calc R . .
C22 C 0.4923(4) 0.2811(3) 0.1644(3) 0.0624(14) Uani 1 1 d U . .
H22A H 0.4642 0.2382 0.1831 0.094 Uiso 1 1 calc R . .
H22B H 0.4362 0.3271 0.1249 0.094 Uiso 1 1 calc R . .
H22C H 0.5072 0.2901 0.2034 0.094 Uiso 1 1 calc R . .
B23 B 1.0287(5) 0.2445(4) 0.0801(3) 0.0578(14) Uani 1 1 d GU . .
H231 H 0.9539 0.2955 0.0718 0.069 Uiso 1 1 d GD . .
H232 H 1.0189 0.1885 0.1247 0.069 Uiso 1 1 d GD . .
H233 H 1.0320 0.2443 0.0268 0.069 Uiso 1 1 d G . .
B24 B 1.1389(4) 0.2589(3) 0.1713(3) 0.0471(12) Uani 1 1 d GU . .
H241 H 1.1273 0.2084 0.2226 0.056 Uiso 1 1 d GD . .
H242 H 1.0662 0.3140 0.1558 0.056 Uiso 1 1 d GD . .
H243 H 1.2221 0.2658 0.1822 0.056 Uiso 1 1 d G . .
N22 N 1.1407(3) 0.25052(19) 0.1021(2) 0.0441(9) Uani 1 1 d U . .
C23 C 1.1617(4) 0.3169(3) 0.0417(3) 0.0716(15) Uani 1 1 d U . .
H23A H 1.1617 0.3127 -0.0016 0.107 Uiso 1 1 calc R . .
H23B H 1.2345 0.3182 0.0550 0.107 Uiso 1 1 calc R . .
H23C H 1.1028 0.3641 0.0316 0.107 Uiso 1 1 calc R . .
C24 C 1.2352(4) 0.1815(3) 0.1190(3) 0.0748(16) Uani 1 1 d U . .
H24A H 1.2384 0.1755 0.0767 0.112 Uiso 1 1 calc R . .
H24B H 1.2248 0.1365 0.1602 0.112 Uiso 1 1 calc R . .
H24C H 1.3053 0.1865 0.1313 0.112 Uiso 1 1 calc R . .
B25 B 0.9353(5) 0.1735(3) 0.3810(3) 0.0533(13) Uani 1 1 d GU . .
H251 H 1.0067 0.1749 0.3479 0.064 Uiso 1 1 d GD . .
H252 H 0.8587 0.1754 0.3509 0.064 Uiso 1 1 d GD . .
H253 H 0.9641 0.1182 0.4369 0.064 Uiso 1 1 d G . .
B26 B 0.8728(5) 0.3228(3) 0.3118(3) 0.0605(15) Uani 1 1 d GU . .
H261 H 0.7964 0.3287 0.2781 0.073 Uiso 1 1 d GD . .
H262 H 0.9463 0.3243 0.2804 0.073 Uiso 1 1 d GD . .
H263 H 0.8509 0.3724 0.3225 0.073 Uiso 1 1 d G . .
N23 N 0.9066(3) 0.2474(2) 0.38864(18) 0.0424(8) Uani 1 1 d U . .
C25 C 1.0063(4) 0.2410(3) 0.4287(3) 0.0749(16) Uani 1 1 d U . .
H25A H 0.9930 0.2878 0.4300 0.112 Uiso 1 1 calc R . .
H25B H 1.0703 0.2337 0.4045 0.112 Uiso 1 1 calc R . .
H25C H 1.0222 0.1971 0.4783 0.112 Uiso 1 1 calc R . .
C26 C 0.8157(4) 0.2476(3) 0.4308(3) 0.0684(15) Uani 1 1 d U . .
H26A H 0.7982 0.2919 0.4369 0.103 Uiso 1 1 calc R . .
H26B H 0.8391 0.2005 0.4786 0.103 Uiso 1 1 calc R . .
H26C H 0.7491 0.2504 0.4052 0.103 Uiso 1 1 calc R . .
O21 O 0.8358(2) 0.41623(17) 0.11693(17) 0.0591(9) Uani 1 1 d U . .
C27 C 0.7579(4) 0.4680(3) 0.1328(3) 0.0648(14) Uani 1 1 d U . .
H27A H 0.7978 0.4830 0.1599 0.078 Uiso 1 1 calc R . .
H27B H 0.7060 0.4439 0.1624 0.078 Uiso 1 1 calc R . .
C28 C 0.6961(5) 0.5351(3) 0.0626(3) 0.122(3) Uani 1 1 d U . .
H28A H 0.6145 0.5466 0.0620 0.146 Uiso 1 1 calc R . .
H28B H 0.7146 0.5803 0.0541 0.146 Uiso 1 1 calc R . .
C29 C 0.7287(5) 0.5172(3) 0.0064(3) 0.0912(19) Uani 1 1 d U . .
H29A H 0.7351 0.5625 -0.0376 0.109 Uiso 1 1 calc R . .
H29B H 0.6740 0.4992 -0.0068 0.109 Uiso 1 1 calc R . .
C30 C 0.8385(5) 0.4560(3) 0.0410(3) 0.0831(18) Uani 1 1 d U . .
H30A H 0.8507 0.4209 0.0222 0.100 Uiso 1 1 calc R . .
H30B H 0.8995 0.4779 0.0313 0.100 Uiso 1 1 calc R . .
O22 O 0.9883(2) 0.09106(16) 0.27400(17) 0.0547(8) Uani 1 1 d U . .
C31 C 0.9298(4) 0.0413(3) 0.3160(3) 0.0578(13) Uani 1 1 d U . .
H31A H 0.8885 0.0309 0.2852 0.069 Uiso 1 1 calc R . .
H31B H 0.8756 0.0647 0.3381 0.069 Uiso 1 1 calc R . .
C32 C 1.0135(5) -0.0292(4) 0.3722(4) 0.118(3) Uani 1 1 d U . .
H32A H 0.9934 -0.0420 0.4205 0.141 Uiso 1 1 calc R . .
H32B H 1.0165 -0.0718 0.3647 0.141 Uiso 1 1 calc R . .
C33 C 1.1166(5) -0.0194(4) 0.3690(4) 0.121(3) Uani 1 1 d U . .
H33A H 1.1740 -0.0635 0.3707 0.145 Uiso 1 1 calc R . .
H33B H 1.1392 -0.0157 0.4107 0.145 Uiso 1 1 calc R . .
C34 C 1.1065(4) 0.0511(3) 0.3009(3) 0.0759(17) Uani 1 1 d U . .
H34A H 1.1415 0.0825 0.3094 0.091 Uiso 1 1 calc R . .
H34B H 1.1436 0.0392 0.2657 0.091 Uiso 1 1 calc R . .
Na1 Na 0.24087(12) 0.50118(8) 0.25925(8) 0.0384(4) Uani 1 1 d U . .
O41A O 0.2416(13) 0.6247(9) 0.1550(7) 0.077(3) Uani 0.50 1 d PDU A 1
O42A O 0.3907(10) 0.4795(7) 0.1900(6) 0.084(3) Uani 0.50 1 d PDU A 1
O43A O 0.4276(7) 0.4415(5) 0.3334(5) 0.066(2) Uani 0.50 1 d PDU A 1
O44A O 0.2803(6) 0.5869(5) 0.2992(5) 0.061(2) Uani 0.50 1 d PDU A 1
C41A C 0.2909(10) 0.6669(7) 0.1733(7) 0.081(3) Uani 0.50 1 d PDU A 1
H41A H 0.2708 0.7205 0.1328 0.097 Uiso 0.50 1 calc PR A 1
H41B H 0.3735 0.6432 0.1854 0.097 Uiso 0.50 1 calc PR A 1
C41B C 0.2917(14) 0.6071(11) 0.1032(8) 0.108(5) Uani 0.50 1 d PDU A 1
H41C H 0.2972 0.6545 0.0616 0.130 Uiso 0.50 1 calc PR A 1
H41D H 0.2416 0.5898 0.0849 0.130 Uiso 0.50 1 calc PR A 1
C42A C 0.4065(12) 0.5466(8) 0.1322(7) 0.101(4) Uani 0.50 1 d PDU A 1
H42A H 0.4364 0.5372 0.0940 0.121 Uiso 0.50 1 calc PR A 1
H42B H 0.4591 0.5624 0.1505 0.121 Uiso 0.50 1 calc PR A 1
C42B C 0.4909(15) 0.4237(10) 0.2412(9) 0.097(5) Uani 0.50 1 d PDU A 1
H42C H 0.5536 0.4203 0.2144 0.116 Uiso 0.50 1 calc PR A 1
H42D H 0.4808 0.3732 0.2664 0.116 Uiso 0.50 1 calc PR A 1
C43A C 0.5218(9) 0.4408(8) 0.2969(8) 0.097(4) Uani 0.50 1 d PDU A 1
H43A H 0.5909 0.4007 0.3309 0.116 Uiso 0.50 1 calc PR A 1
H43B H 0.5328 0.4910 0.2737 0.116 Uiso 0.50 1 calc PR A 1
C43B C 0.4254(16) 0.4743(7) 0.3777(8) 0.067(4) Uani 0.50 1 d PDU A 1
H43C H 0.5004 0.4528 0.4074 0.081 Uiso 0.50 1 calc PR A 1
H43D H 0.3715 0.4605 0.4111 0.081 Uiso 0.50 1 calc PR A 1
C44A C 0.3924(8) 0.5602(7) 0.3329(6) 0.068(3) Uani 0.50 1 d PDU A 1
H44A H 0.3987 0.5812 0.3641 0.082 Uiso 0.50 1 calc PR A 1
H44B H 0.4412 0.5754 0.2961 0.082 Uiso 0.50 1 calc PR A 1
C44B C 0.2426(17) 0.6629(8) 0.2378(7) 0.083(4) Uani 0.50 1 d PDU A 1
H44C H 0.2640 0.6970 0.2500 0.099 Uiso 0.50 1 calc PR A 1
H44D H 0.1599 0.6815 0.2257 0.099 Uiso 0.50 1 calc PR A 1
O41C O 0.2351(11) 0.6308(8) 0.1753(7) 0.063(2) Uani 0.50 1 d PDU A 2
O42C O 0.3486(7) 0.5038(6) 0.1651(6) 0.065(3) Uani 0.50 1 d PDU A 2
O43C O 0.4389(7) 0.4216(5) 0.3109(5) 0.065(2) Uani 0.50 1 d PDU A 2
O44C O 0.3198(7) 0.5469(4) 0.3225(5) 0.0510(18) Uani 0.50 1 d PDU A 2
C41C C 0.2462(15) 0.6656(8) 0.2160(8) 0.074(4) Uani 0.50 1 d PDU A 2
H41E H 0.1753 0.6774 0.2338 0.089 Uiso 0.50 1 calc PR A 2
H41F H 0.2582 0.7146 0.1834 0.089 Uiso 0.50 1 calc PR A 2
C41D C 0.3133(10) 0.6375(6) 0.1261(7) 0.079(3) Uani 0.50 1 d PDU A 2
H41G H 0.3881 0.6269 0.1501 0.094 Uiso 0.50 1 calc PR A 2
H41H H 0.2883 0.6899 0.0830 0.094 Uiso 0.50 1 calc PR A 2
C42C C 0.3187(17) 0.5800(7) 0.1037(7) 0.085(4) Uani 0.50 1 d PDU A 2
H42E H 0.2450 0.5938 0.0763 0.102 Uiso 0.50 1 calc PR A 2
H42F H 0.3746 0.5820 0.0712 0.102 Uiso 0.50 1 calc PR A 2
C42D C 0.4684(8) 0.4711(7) 0.1867(6) 0.074(3) Uani 0.50 1 d PDU A 2
H42G H 0.4990 0.5080 0.1883 0.089 Uiso 0.50 1 calc PR A 2
H42H H 0.5034 0.4571 0.1522 0.089 Uiso 0.50 1 calc PR A 2
C43C C 0.4911(16) 0.4008(8) 0.2613(6) 0.086(4) Uani 0.50 1 d PDU A 2
H43E H 0.4613 0.3640 0.2588 0.103 Uiso 0.50 1 calc PR A 2
H43F H 0.5728 0.3757 0.2789 0.103 Uiso 0.50 1 calc PR A 2
C43D C 0.4986(11) 0.4511(7) 0.3407(7) 0.081(3) Uani 0.50 1 d PDU A 2
H43G H 0.5307 0.4862 0.3022 0.098 Uiso 0.50 1 calc PR A 2
H43H H 0.5612 0.4083 0.3793 0.098 Uiso 0.50 1 calc PR A 2
C44C C 0.4233(13) 0.4929(10) 0.3714(8) 0.073(4) Uani 0.50 1 d PDU A 2
H44E H 0.4063 0.4553 0.4171 0.087 Uiso 0.50 1 calc PR A 2
H44F H 0.4627 0.5203 0.3832 0.087 Uiso 0.50 1 calc PR A 2
C44D C 0.3401(11) 0.6170(5) 0.2794(6) 0.073(3) Uani 0.50 1 d PDU A 2
H44G H 0.4129 0.6078 0.2628 0.088 Uiso 0.50 1 calc PR A 2
H44H H 0.3411 0.6422 0.3074 0.088 Uiso 0.50 1 calc PR A 2
C45A C 0.1688(7) 0.3622(4) 0.2680(5) 0.065(2) Uani 0.645(5) 1 d PDU A 1
H45A H 0.0979 0.3745 0.2856 0.078 Uiso 0.645(5) 1 calc PR A 1
H45B H 0.1883 0.3095 0.2774 0.078 Uiso 0.645(5) 1 calc PR A 1
O45A O 0.2560(6) 0.3676(4) 0.3050(3) 0.0581(18) Uani 0.645(5) 1 d PDU A 1
C45B C 0.2497(12) 0.3351(6) 0.3806(5) 0.074(3) Uani 0.645(5) 1 d PDU A 1
H45C H 0.3219 0.3259 0.4066 0.089 Uiso 0.645(5) 1 calc PR A 1
H45D H 0.2407 0.2847 0.3988 0.089 Uiso 0.645(5) 1 calc PR A 1
C46A C 0.1577(10) 0.3815(5) 0.3999(5) 0.077(3) Uani 0.645(5) 1 d PDU A 1
H46A H 0.0839 0.3877 0.3783 0.092 Uiso 0.645(5) 1 calc PR A 1
H46B H 0.1626 0.3557 0.4533 0.092 Uiso 0.645(5) 1 calc PR A 1
O46A O 0.1705(7) 0.4533(4) 0.3725(4) 0.0664(18) Uani 0.645(5) 1 d PDU A 1
C46B C 0.0717(11) 0.5104(8) 0.3662(7) 0.089(4) Uani 0.645(5) 1 d PDU A 1
H46C H 0.0919 0.5522 0.3652 0.107 Uiso 0.645(5) 1 calc PR A 1
H46D H 0.0363 0.4881 0.4093 0.107 Uiso 0.645(5) 1 calc PR A 1
C47A C -0.0105(9) 0.5427(5) 0.2992(6) 0.090(3) Uani 0.645(5) 1 d PDU A 1
H47A H -0.0319 0.5017 0.2992 0.109 Uiso 0.645(5) 1 calc PR A 1
H47B H -0.0789 0.5818 0.2966 0.109 Uiso 0.645(5) 1 calc PR A 1
O47A O 0.0439(6) 0.5764(4) 0.2389(5) 0.081(2) Uani 0.645(5) 1 d PDU A 1
C47B C -0.0084(13) 0.5937(7) 0.1705(7) 0.104(4) Uani 0.645(5) 1 d PDU A 1
H47C H 0.0213 0.6297 0.1310 0.124 Uiso 0.645(5) 1 calc PR A 1
H47D H -0.0899 0.6196 0.1636 0.124 Uiso 0.645(5) 1 calc PR A 1
C48A C 0.0107(8) 0.5234(6) 0.1648(6) 0.095(3) Uani 0.645(5) 1 d PDU A 1
H48A H -0.0178 0.4859 0.2036 0.113 Uiso 0.645(5) 1 calc PR A 1
H48B H -0.0256 0.5370 0.1171 0.113 Uiso 0.645(5) 1 calc PR A 1
O48A O 0.1295(7) 0.4943(4) 0.1733(6) 0.073(2) Uani 0.645(5) 1 d PDU A 1
C48B C 0.1552(11) 0.4175(5) 0.1886(5) 0.079(3) Uani 0.645(5) 1 d PDU A 1
H48C H 0.2252 0.4030 0.1711 0.095 Uiso 0.645(5) 1 calc PR A 1
H48D H 0.0944 0.4149 0.1622 0.095 Uiso 0.645(5) 1 calc PR A 1
C45C C 0.2007(15) 0.4057(14) 0.1987(12) 0.096(5) Uani 0.355(5) 1 d PDU A 2
H45E H 0.2100 0.3598 0.1953 0.115 Uiso 0.355(5) 1 calc PR A 2
H45F H 0.2433 0.4361 0.1651 0.115 Uiso 0.355(5) 1 calc PR A 2
O45C O 0.2323(14) 0.3859(9) 0.2718(9) 0.085(3) Uani 0.355(5) 1 d PDU A 2
C45D C 0.2036(16) 0.3307(8) 0.3363(10) 0.099(5) Uani 0.355(5) 1 d PDU A 2
H45G H 0.2371 0.2789 0.3439 0.119 Uiso 0.355(5) 1 calc PR A 2
H45H H 0.1213 0.3435 0.3315 0.119 Uiso 0.355(5) 1 calc PR A 2
C46C C 0.248(2) 0.3333(10) 0.3994(13) 0.102(6) Uani 0.355(5) 1 d PDU A 2
H46E H 0.2235 0.3003 0.4439 0.122 Uiso 0.355(5) 1 calc PR A 2
H46F H 0.3313 0.3144 0.4078 0.122 Uiso 0.355(5) 1 calc PR A 2
O46C O 0.2072(8) 0.4116(8) 0.3827(7) 0.066(3) Uani 0.355(5) 1 d PDU A 2
C46D C 0.0943(9) 0.4350(9) 0.3940(8) 0.062(4) Uani 0.355(5) 1 d PDU A 2
H46G H 0.0920 0.4112 0.4465 0.074 Uiso 0.355(5) 1 calc PR A 2
H46H H 0.0466 0.4187 0.3727 0.074 Uiso 0.355(5) 1 calc PR A 2
C47C C 0.053(2) 0.5206(9) 0.3580(8) 0.063(5) Uani 0.355(5) 1 d PDU A 2
H47E H -0.0262 0.5384 0.3634 0.076 Uiso 0.355(5) 1 calc PR A 2
H47F H 0.0976 0.5361 0.3818 0.076 Uiso 0.355(5) 1 calc PR A 2
O47C O 0.0607(8) 0.5553(7) 0.2819(6) 0.050(2) Uani 0.355(5) 1 d PDU A 2
C47D C -0.0363(11) 0.5661(11) 0.2370(9) 0.079(5) Uani 0.355(5) 1 d PDU A 2
H47G H -0.0998 0.6097 0.2314 0.095 Uiso 0.355(5) 1 calc PR A 2
H47H H -0.0581 0.5198 0.2617 0.095 Uiso 0.355(5) 1 calc PR A 2
C48C C -0.014(2) 0.5810(16) 0.1631(11) 0.112(8) Uani 0.355(5) 1 d PDU A 2
H48E H -0.0767 0.5790 0.1378 0.134 Uiso 0.355(5) 1 calc PR A 2
H48F H -0.0088 0.6328 0.1340 0.134 Uiso 0.355(5) 1 calc PR A 2
O48C O 0.0894(14) 0.5249(9) 0.1687(10) 0.080(4) Uani 0.355(5) 1 d PDU A 2
C48D C 0.0789(15) 0.4528(11) 0.1849(12) 0.099(5) Uani 0.355(5) 1 d PDU A 2
H48G H 0.0357 0.4581 0.1433 0.119 Uiso 0.355(5) 1 calc PR A 2
H48H H 0.0438 0.4310 0.2283 0.119 Uiso 0.355(5) 1 calc PR A 2
Na2 Na 0.5000 0.0000 0.5000 0.0389(5) Uani 1 2 d SU . .
C51A C 0.6098(11) -0.1652(8) 0.6468(7) 0.094(4) Uani 0.50 1 d PDU B -1
H51A H 0.6843 -0.1709 0.6320 0.113 Uiso 0.50 1 calc PR B -1
H51B H 0.6099 -0.2167 0.6840 0.113 Uiso 0.50 1 calc PR B -1
O51A O 0.5254(7) -0.1342(4) 0.5845(4) 0.0701(19) Uani 0.50 1 d PDU B -1
C51B C 0.4254(9) -0.1490(7) 0.6086(7) 0.089(4) Uani 0.50 1 d PDU B -1
H51C H 0.4092 -0.1395 0.6487 0.107 Uiso 0.50 1 calc PR B -1
H51D H 0.4330 -0.2027 0.6255 0.107 Uiso 0.50 1 calc PR B -1
C52A C 0.3352(13) -0.0953(6) 0.5440(8) 0.089(4) Uani 0.50 1 d PDU B -1
H52A H 0.3519 -0.1076 0.5056 0.106 Uiso 0.50 1 calc PR B -1
H52B H 0.2634 -0.1029 0.5575 0.106 Uiso 0.50 1 calc PR B -1
O52A O 0.3230(6) -0.0163(5) 0.5156(4) 0.0634(17) Uani 0.50 1 d PDU B -1
C52B C 0.2539(10) 0.0166(7) 0.5526(7) 0.086(4) Uani 0.50 1 d PDU B -1
H52C H 0.2710 -0.0201 0.6056 0.104 Uiso 0.50 1 calc PR B -1
H52D H 0.1737 0.0301 0.5353 0.104 Uiso 0.50 1 calc PR B -1
C53A C 0.2799(8) 0.0864(7) 0.5356(9) 0.098(4) Uani 0.50 1 d PDU B -1
H53A H 0.2524 0.1250 0.4834 0.118 Uiso 0.50 1 calc PR B -1
H53B H 0.2389 0.1081 0.5636 0.118 Uiso 0.50 1 calc PR B -1
O53A O 0.3973(6) 0.0725(4) 0.5519(4) 0.073(2) Uani 0.50 1 d PDU B -1
C53B C 0.4322(11) 0.0443(8) 0.6279(6) 0.088(4) Uani 0.50 1 d PDU B -1
H53C H 0.4024 0.0032 0.6593 0.105 Uiso 0.50 1 calc PR B -1
H53D H 0.4054 0.0861 0.6383 0.105 Uiso 0.50 1 calc PR B -1
C54A C 0.5566(11) 0.0143(8) 0.6403(9) 0.094(4) Uani 0.50 1 d PDU B -1
H54A H 0.5845 0.0570 0.6104 0.113 Uiso 0.50 1 calc PR B -1
H54B H 0.5859 -0.0070 0.6919 0.113 Uiso 0.50 1 calc PR B -1
O54A O 0.5983(6) -0.0443(5) 0.6222(4) 0.0656(18) Uani 0.50 1 d PDU B -1
C54B C 0.5907(13) -0.1162(6) 0.6787(6) 0.092(4) Uani 0.50 1 d PDU B -1
H54C H 0.5159 -0.1087 0.6930 0.110 Uiso 0.50 1 calc PR B -1
H54D H 0.6482 -0.1395 0.7220 0.110 Uiso 0.50 1 calc PR B -1
C51C C 0.5332(11) 0.1671(6) 0.4144(6) 0.083(3) Uani 0.50 1 d PDU B -2
H51E H 0.5759 0.2028 0.3935 0.100 Uiso 0.50 1 calc PR B -2
H51F H 0.4796 0.1846 0.4406 0.100 Uiso 0.50 1 calc PR B -2
O51C O 0.6088(6) 0.0922(4) 0.4644(5) 0.064(2) Uani 0.50 1 d PDU B -2
C51D C 0.7096(8) 0.0717(6) 0.4380(6) 0.065(3) Uani 0.50 1 d PDU B -2
H51G H 0.7601 0.0981 0.4406 0.078 Uiso 0.50 1 calc PR B -2
H51H H 0.6923 0.0853 0.3872 0.078 Uiso 0.50 1 calc PR B -2
C52C C 0.7627(9) -0.0143(6) 0.4877(6) 0.073(3) Uani 0.50 1 d PDU B -2
H52E H 0.8367 -0.0320 0.4757 0.088 Uiso 0.50 1 calc PR B -2
H52F H 0.7742 -0.0272 0.5387 0.088 Uiso 0.50 1 calc PR B -2
O52C O 0.6921(6) -0.0526(4) 0.4798(4) 0.0623(18) Uani 0.50 1 d PDU B -2
C52D C 0.6912(10) -0.0516(8) 0.4127(6) 0.077(3) Uani 0.50 1 d PDU B -2
H52G H 0.7629 -0.0861 0.4123 0.093 Uiso 0.50 1 calc PR B -2
H52H H 0.6767 0.0007 0.3709 0.093 Uiso 0.50 1 calc PR B -2
O53C O 0.4907(6) -0.0271(5) 0.4056(4) 0.073(2) Uani 0.50 1 d PDU B -2
C53C C 0.5960(9) -0.0801(8) 0.4114(10) 0.092(4) Uani 0.50 1 d PDU B -2
H53E H 0.5938 -0.0879 0.3698 0.110 Uiso 0.50 1 calc PR B -2
H53F H 0.6091 -0.1301 0.4564 0.110 Uiso 0.50 1 calc PR B -2
C53D C 0.4446(11) 0.0398(7) 0.3337(6) 0.093(4) Uani 0.50 1 d PDU B -2
H53G H 0.4080 0.0270 0.3031 0.112 Uiso 0.50 1 calc PR B -2
H53H H 0.5047 0.0586 0.3102 0.112 Uiso 0.50 1 calc PR B -2
C54C C 0.3603(11) 0.0999(10) 0.3428(8) 0.103(4) Uani 0.50 1 d PDU B -2
H54E H 0.3285 0.1471 0.2947 0.124 Uiso 0.50 1 calc PR B -2
H54F H 0.2983 0.0816 0.3635 0.124 Uiso 0.50 1 calc PR B -2
O54C O 0.4105(6) 0.1171(5) 0.3895(4) 0.074(2) Uani 0.50 1 d PDU B -2
C54D C 0.4695(9) 0.1696(6) 0.3540(6) 0.076(3) Uani 0.50 1 d PDU B -2
H54G H 0.4166 0.2218 0.3206 0.091 Uiso 0.50 1 calc PR B -2
H54H H 0.5212 0.1535 0.3261 0.091 Uiso 0.50 1 calc PR B -2
Na3 Na 0.0000 0.0000 1.0000 0.0406(5) Uani 1 2 d SU . .
C61A C -0.0613(12) 0.0125(9) 1.1395(7) 0.111(4) Uani 0.50 1 d PDU C -1
H61A H -0.0850 -0.0324 1.1543 0.133 Uiso 0.50 1 calc PR C -1
H61B H -0.0959 0.0364 1.1673 0.133 Uiso 0.50 1 calc PR C -1
O61A O -0.1066(7) 0.0671(6) 1.0629(6) 0.088(3) Uani 0.50 1 d PDU C -1
C61B C -0.0851(14) 0.1387(7) 1.0365(8) 0.091(4) Uani 0.50 1 d PDU C -1
H61C H -0.0079 0.1299 1.0555 0.109 Uiso 0.50 1 calc PR C -1
H61D H -0.1391 0.1732 1.0490 0.109 Uiso 0.50 1 calc PR C -1
C62A C -0.1018(13) 0.1687(8) 0.9583(8) 0.107(5) Uani 0.50 1 d PDU C -1
H62A H -0.1717 0.1639 0.9440 0.129 Uiso 0.50 1 calc PR C -1
H62B H -0.1109 0.2237 0.9323 0.129 Uiso 0.50 1 calc PR C -1
O62A O -0.0122(9) 0.1304(5) 0.9367(5) 0.092(2) Uani 0.50 1 d PDU C -1
C62B C 0.0867(11) 0.1449(8) 0.9476(7) 0.086(4) Uani 0.50 1 d PDU C -1
H62C H 0.1021 0.1374 0.9963 0.103 Uiso 0.50 1 calc PR C -1
H62D H 0.0861 0.1962 0.9096 0.103 Uiso 0.50 1 calc PR C -1
C63A C 0.1639(13) 0.0822(7) 0.9399(8) 0.090(4) Uani 0.50 1 d PDU C -1
H63A H 0.1303 0.0836 0.8976 0.108 Uiso 0.50 1 calc PR C -1
H63B H 0.2350 0.0924 0.9293 0.108 Uiso 0.50 1 calc PR C -1
O63A O 0.1890(8) 0.0065(6) 1.0021(6) 0.092(2) Uani 0.50 1 d PDU C -1
C63B C 0.2371(12) -0.0052(8) 1.0683(7) 0.098(5) Uani 0.50 1 d PDU C -1
H63C H 0.2004 0.0384 1.0749 0.118 Uiso 0.50 1 calc PR C -1
H63D H 0.3186 -0.0145 1.0716 0.118 Uiso 0.50 1 calc PR C -1
C64A C 0.2121(10) -0.0758(8) 1.1216(9) 0.108(4) Uani 0.50 1 d PDU C -1
H64A H 0.2341 -0.1136 1.1060 0.130 Uiso 0.50 1 calc PR C -1
H64B H 0.2573 -0.0989 1.1698 0.130 Uiso 0.50 1 calc PR C -1
O64A O 0.0939(8) -0.0592(5) 1.1278(6) 0.092(3) Uani 0.50 1 d PDU C -1
C64B C 0.0607(12) -0.0151(8) 1.1611(8) 0.098(4) Uani 0.50 1 d PDU C -1
H64C H 0.0907 0.0276 1.1418 0.117 Uiso 0.50 1 calc PR C -1
H64D H 0.0837 -0.0469 1.2145 0.117 Uiso 0.50 1 calc PR C -1
C61C C -0.0483(17) 0.0463(11) 0.8381(10) 0.174(6) Uani 0.50 1 d PDU C -2
H61E H -0.0388 0.0338 0.7994 0.209 Uiso 0.50 1 calc PR C -2
H61F H -0.0397 0.0970 0.8183 0.209 Uiso 0.50 1 calc PR C -2
O61C O 0.0439(12) -0.0080(7) 0.8962(6) 0.119(4) Uani 0.50 1 d PDU C -2
C61D C 0.0641(19) -0.0755(9) 0.8943(9) 0.167(7) Uani 0.50 1 d PDU C -2
H61G H 0.1098 -0.0763 0.8573 0.201 Uiso 0.50 1 calc PR C -2
H61H H -0.0061 -0.0838 0.8864 0.201 Uiso 0.50 1 calc PR C -2
C62C C 0.1278(15) -0.1315(12) 0.9700(9) 0.135(6) Uani 0.50 1 d PDU C -2
H62E H 0.1461 -0.1833 0.9773 0.162 Uiso 0.50 1 calc PR C -2
H62F H 0.1997 -0.1228 0.9722 0.162 Uiso 0.50 1 calc PR C -2
O62C O 0.0793(7) -0.1329(5) 1.0311(6) 0.077(2) Uani 0.50 1 d PDU C -2
C62D C 0.0198(11) -0.1821(7) 1.0688(10) 0.140(6) Uani 0.50 1 d PDU C -2
H62G H 0.0671 -0.2232 1.1162 0.168 Uiso 0.50 1 calc PR C -2
H62H H 0.0093 -0.2064 1.0414 0.168 Uiso 0.50 1 calc PR C -2
C63C C -0.0897(15) -0.1493(7) 1.0824(10) 0.124(6) Uani 0.50 1 d PDU C -2
H63E H -0.1455 -0.1633 1.0644 0.149 Uiso 0.50 1 calc PR C -2
H63F H -0.0865 -0.1726 1.1354 0.149 Uiso 0.50 1 calc PR C -2
O63C O -0.1274(8) -0.0683(6) 1.0496(6) 0.083(3) Uani 0.50 1 d PDU C -2
C63D C -0.2349(11) -0.0489(11) 1.0135(10) 0.145(6) Uani 0.50 1 d PDU C -2
H63G H -0.2914 -0.0459 1.0445 0.173 Uiso 0.50 1 calc PR C -2
H63H H -0.2367 -0.0880 1.0018 0.173 Uiso 0.50 1 calc PR C -2
C64C C -0.2583(14) 0.0255(10) 0.9469(12) 0.149(6) Uani 0.50 1 d PDU C -2
H64E H -0.2986 0.0240 0.9087 0.179 Uiso 0.50 1 calc PR C -2
H64F H -0.3115 0.0639 0.9552 0.179 Uiso 0.50 1 calc PR C -2
O64C O -0.1711(10) 0.0545(5) 0.9173(6) 0.117(3) Uani 0.50 1 d PDU C -2
C64D C -0.1664(18) 0.0561(14) 0.8493(8) 0.189(8) Uani 0.50 1 d PDU C -2
H64G H -0.2176 0.1054 0.8090 0.227 Uiso 0.50 1 calc PR C -2
H64H H -0.1880 0.0141 0.8519 0.227 Uiso 0.50 1 calc PR C -2

loop_
_atom_site_aniso_label
_atom_site_aniso_U_11
_atom_site_aniso_U_22
_atom_site_aniso_U_33
_atom_site_aniso_U_23
_atom_site_aniso_U_13
_atom_site_aniso_U_12
Ba1 0.02909(13) 0.03258(13) 0.02966(14) -0.01585(11) 0.00213(10) -0.00668(10)
B1 0.047(3) 0.048(3) 0.064(4) -0.031(3) 0.017(3) -0.009(2)
B2 0.051(3) 0.046(3) 0.056(3) -0.020(3) 0.018(3) -0.010(2)
N1 0.0330(18) 0.049(2) 0.042(2) -0.0273(18) 0.0084(16) -0.0116(16)
C1 0.073(4) 0.097(4) 0.064(4) -0.052(4) 0.022(3) -0.025(3)
C2 0.044(3) 0.091(4) 0.099(5) -0.051(4) 0.016(3) -0.029(3)
B3 0.054(3) 0.055(3) 0.045(3) -0.027(3) 0.001(2) -0.019(3)
B4 0.040(3) 0.061(4) 0.058(4) -0.031(3) 0.012(2) -0.010(2)
N2 0.0363(19) 0.039(2) 0.047(2) -0.0139(18) -0.0065(16) -0.0108(16)
C3 0.047(3) 0.068(3) 0.080(4) -0.019(3) -0.016(3) -0.004(3)
C4 0.063(3) 0.067(3) 0.098(5) -0.032(3) 0.001(3) -0.035(3)
B5 0.058(3) 0.054(3) 0.043(3) -0.020(3) 0.004(2) -0.020(3)
B6 0.067(4) 0.052(3) 0.038(3) -0.021(2) 0.001(3) -0.013(3)
N3 0.045(2) 0.053(2) 0.0293(19) -0.0235(17) 0.0090(16) -0.0176(17)
C5 0.102(4) 0.092(4) 0.053(3) -0.039(3) 0.033(3) -0.020(4)
C6 0.084(4) 0.072(4) 0.050(3) -0.022(3) -0.008(3) -0.030(3)
O1 0.0591(18) 0.0387(16) 0.0420(18) -0.0164(14) 0.0014(15) -0.0127(14)
C7 0.069(3) 0.044(3) 0.056(3) -0.019(2) -0.006(3) -0.019(2)
C8 0.095(4) 0.051(3) 0.075(4) -0.022(3) -0.018(3) -0.021(3)
C9 0.124(5) 0.038(3) 0.057(3) -0.013(3) 0.015(3) -0.013(3)
C10 0.063(3) 0.047(3) 0.042(3) -0.018(2) -0.008(2) -0.004(2)
O2 0.0507(19) 0.0385(17) 0.071(2) -0.0095(16) -0.0101(17) -0.0067(15)
C11 0.071(3) 0.059(3) 0.095(5) -0.012(3) 0.013(3) -0.025(3)
C12 0.098(4) 0.057(4) 0.118(6) -0.004(4) 0.035(4) -0.010(3)
C13 0.085(4) 0.068(4) 0.166(8) 0.052(4) 0.039(5) 0.017(4)
C14 0.057(3) 0.052(3) 0.085(4) -0.028(3) -0.016(3) 0.004(2)
Ba2 0.02920(13) 0.03289(14) 0.02953(15) -0.01319(11) 0.00094(10) -0.00657(10)
B21 0.047(3) 0.046(3) 0.041(3) -0.015(2) -0.004(2) -0.013(2)
B22 0.042(3) 0.046(3) 0.042(3) -0.013(2) -0.003(2) -0.009(2)
N21 0.0299(17) 0.047(2) 0.0299(19) -0.0200(17) -0.0011(14) -0.0100(15)
C21 0.067(3) 0.071(3) 0.047(3) -0.032(3) -0.012(2) -0.016(3)
C22 0.042(3) 0.076(4) 0.057(3) -0.029(3) 0.011(2) -0.014(2)
B23 0.074(3) 0.076(4) 0.053(3) -0.048(3) 0.019(3) -0.037(3)
B24 0.040(3) 0.057(3) 0.059(3) -0.042(3) 0.009(2) -0.015(2)
N22 0.044(2) 0.043(2) 0.053(2) -0.0303(19) 0.0217(18) -0.0156(17)
C23 0.073(4) 0.067(3) 0.068(4) -0.025(3) 0.027(3) -0.032(3)
C24 0.071(3) 0.068(3) 0.093(4) -0.053(3) 0.032(3) -0.013(3)
B25 0.063(3) 0.051(3) 0.040(3) -0.022(2) 0.005(2) -0.014(3)
B26 0.086(4) 0.056(3) 0.048(3) -0.032(3) 0.016(3) -0.026(3)
N23 0.044(2) 0.056(2) 0.034(2) -0.0240(18) 0.0098(16) -0.0240(18)
C25 0.089(4) 0.084(4) 0.056(3) -0.031(3) 0.000(3) -0.045(3)
C26 0.083(4) 0.074(4) 0.059(3) -0.040(3) 0.032(3) -0.031(3)
O21 0.0550(19) 0.0371(17) 0.054(2) -0.0076(15) 0.0042(16) -0.0044(14)
C27 0.054(3) 0.045(3) 0.084(4) -0.029(3) 0.009(3) -0.009(2)
C28 0.108(5) 0.059(4) 0.086(5) 0.011(3) 0.041(4) 0.028(3)
C29 0.093(4) 0.053(3) 0.076(4) -0.004(3) -0.022(3) -0.011(3)
C30 0.102(4) 0.054(3) 0.063(4) -0.020(3) 0.014(3) -0.006(3)
O22 0.0385(16) 0.0407(17) 0.057(2) -0.0094(15) 0.0031(15) -0.0060(14)
C31 0.057(3) 0.041(3) 0.061(3) -0.017(2) 0.011(2) -0.015(2)
C32 0.074(4) 0.065(4) 0.111(6) 0.020(3) 0.000(4) -0.011(3)
C33 0.061(3) 0.085(5) 0.104(5) 0.018(4) -0.001(4) 0.002(3)
C34 0.047(3) 0.047(3) 0.097(4) -0.019(3) 0.005(3) -0.003(2)
Na1 0.0377(9) 0.0427(9) 0.0403(10) -0.0240(8) 0.0104(7) -0.0160(7)
O41A 0.097(7) 0.077(6) 0.052(6) -0.015(4) 0.005(5) -0.053(5)
O42A 0.086(6) 0.128(8) 0.105(7) -0.087(6) 0.061(5) -0.074(6)
O43A 0.045(4) 0.067(5) 0.079(6) -0.033(4) 0.009(3) -0.019(4)
O44A 0.053(5) 0.068(5) 0.080(6) -0.047(4) 0.017(4) -0.030(4)
C41A 0.076(8) 0.054(6) 0.091(8) -0.017(6) 0.006(6) -0.032(6)
C41B 0.129(11) 0.159(11) 0.050(8) -0.040(6) 0.041(8) -0.092(8)
C42A 0.131(9) 0.150(9) 0.080(8) -0.078(7) 0.061(7) -0.091(7)
C42B 0.076(8) 0.091(10) 0.160(10) -0.092(8) 0.068(8) -0.028(8)
C43A 0.053(6) 0.101(9) 0.127(10) -0.059(8) 0.023(6) -0.014(6)
C43B 0.056(8) 0.088(7) 0.058(8) -0.030(6) -0.007(5) -0.037(6)
C44A 0.072(6) 0.086(7) 0.061(7) -0.042(6) 0.017(5) -0.036(6)
C44B 0.081(9) 0.055(7) 0.124(9) -0.054(6) 0.016(7) -0.023(7)
O41C 0.058(5) 0.055(4) 0.068(7) -0.023(4) 0.016(4) -0.024(4)
O42C 0.075(6) 0.087(5) 0.067(5) -0.058(4) 0.040(4) -0.041(5)
O43C 0.043(4) 0.064(5) 0.082(5) -0.035(4) 0.017(4) -0.016(3)
O44C 0.047(4) 0.071(5) 0.058(5) -0.044(4) 0.014(3) -0.029(4)
C41C 0.078(9) 0.041(6) 0.107(8) -0.040(5) 0.031(7) -0.024(6)
C41D 0.085(8) 0.065(6) 0.065(8) -0.017(5) 0.029(6) -0.030(6)
C42C 0.098(10) 0.124(9) 0.043(7) -0.040(5) 0.030(7) -0.055(8)
C42D 0.066(6) 0.087(8) 0.107(8) -0.066(6) 0.057(6) -0.045(6)
C43C 0.059(7) 0.073(9) 0.125(8) -0.054(6) 0.040(7) -0.017(6)
C43D 0.052(6) 0.091(8) 0.085(9) -0.035(6) 0.006(6) -0.021(6)
C44C 0.067(8) 0.105(9) 0.053(8) -0.037(6) 0.006(6) -0.045(7)
C44D 0.082(8) 0.068(6) 0.100(8) -0.057(6) 0.021(6) -0.039(6)
C45A 0.084(6) 0.050(4) 0.084(5) -0.044(4) 0.008(5) -0.034(4)
O45A 0.059(4) 0.040(3) 0.068(4) -0.023(3) 0.004(3) -0.014(3)
C45B 0.078(8) 0.046(5) 0.062(5) 0.003(4) -0.008(5) -0.028(5)
C46A 0.109(8) 0.091(6) 0.042(5) -0.029(5) 0.020(5) -0.059(6)
O46A 0.086(5) 0.091(5) 0.060(4) -0.050(4) 0.032(3) -0.059(4)
C46B 0.099(9) 0.119(8) 0.121(7) -0.096(7) 0.078(6) -0.071(6)
C47A 0.068(6) 0.087(7) 0.168(8) -0.099(7) 0.054(5) -0.034(5)
O47A 0.058(4) 0.064(5) 0.128(5) -0.058(5) 0.010(4) -0.014(3)
C47B 0.067(6) 0.080(7) 0.114(7) -0.016(7) -0.044(6) -0.022(5)
C48A 0.089(6) 0.090(7) 0.075(7) -0.017(6) -0.037(6) -0.040(6)
O48A 0.091(5) 0.067(4) 0.066(4) -0.031(4) -0.001(4) -0.039(4)
C48B 0.100(9) 0.113(7) 0.095(6) -0.085(6) 0.047(6) -0.070(6)
C45C 0.096(12) 0.120(10) 0.160(9) -0.110(9) 0.050(10) -0.079(8)
O45C 0.066(8) 0.071(8) 0.142(8) -0.067(8) 0.033(8) -0.033(6)
C45D 0.073(11) 0.040(7) 0.162(11) -0.043(8) 0.039(10) -0.008(7)
C46C 0.058(12) 0.054(9) 0.116(10) 0.005(10) 0.010(11) -0.008(9)
O46C 0.046(6) 0.060(6) 0.064(7) -0.006(6) 0.015(5) -0.029(5)
C46D 0.061(8) 0.083(8) 0.047(7) -0.030(7) 0.027(7) -0.036(7)
C47C 0.059(10) 0.086(9) 0.085(8) -0.068(9) 0.035(7) -0.034(8)
O47C 0.033(4) 0.046(5) 0.073(6) -0.030(5) 0.017(4) -0.019(4)
C47D 0.030(6) 0.089(10) 0.099(9) -0.044(9) -0.003(7) -0.001(7)
C48C 0.090(13) 0.115(13) 0.060(9) -0.005(11) -0.027(9) -0.019(11)
O48C 0.078(9) 0.129(9) 0.042(7) -0.044(8) 0.008(7) -0.046(7)
C48D 0.094(10) 0.154(11) 0.092(11) -0.078(10) 0.030(9) -0.069(9)
Na2 0.0414(12) 0.0391(13) 0.0329(13) -0.0174(11) 0.0100(10) -0.0114(10)
C51A 0.088(8) 0.054(6) 0.070(8) -0.002(5) 0.018(6) 0.014(7)
O51A 0.082(5) 0.053(4) 0.080(6) -0.034(4) 0.043(4) -0.028(4)
C51B 0.124(9) 0.069(7) 0.092(9) -0.038(6) 0.055(6) -0.059(7)
C52A 0.114(10) 0.130(8) 0.082(9) -0.066(7) 0.046(8) -0.098(8)
O52A 0.047(4) 0.097(5) 0.045(4) -0.033(4) 0.013(3) -0.028(4)
C52B 0.047(6) 0.135(10) 0.077(9) -0.054(9) 0.035(7) -0.030(7)
C53A 0.062(6) 0.086(9) 0.107(11) -0.041(9) 0.026(7) 0.011(7)
O53A 0.090(5) 0.060(4) 0.089(6) -0.051(4) 0.051(4) -0.029(4)
C53B 0.135(8) 0.076(9) 0.078(8) -0.058(8) 0.040(7) -0.038(8)
C54A 0.128(8) 0.134(9) 0.070(9) -0.071(9) 0.043(7) -0.076(9)
O54A 0.052(4) 0.097(5) 0.040(4) -0.028(4) 0.008(4) -0.028(4)
C54B 0.080(9) 0.094(7) 0.040(6) -0.002(5) -0.009(6) -0.009(7)
C51C 0.103(9) 0.066(7) 0.072(8) -0.027(6) 0.049(6) -0.033(6)
O51C 0.069(5) 0.076(5) 0.067(5) -0.043(4) 0.033(4) -0.041(4)
C51D 0.066(7) 0.090(6) 0.072(8) -0.054(6) 0.040(6) -0.051(5)
C52C 0.045(7) 0.108(7) 0.052(7) -0.035(6) 0.012(6) -0.018(5)
O52C 0.052(4) 0.057(5) 0.061(5) -0.026(4) 0.015(4) -0.005(3)
C52D 0.070(6) 0.076(8) 0.096(9) -0.060(8) 0.036(7) -0.011(6)
O53C 0.075(5) 0.118(6) 0.061(5) -0.057(5) 0.028(4) -0.055(4)
C53C 0.127(9) 0.097(10) 0.109(12) -0.086(9) 0.064(8) -0.052(6)
C53D 0.108(9) 0.146(11) 0.048(6) -0.050(7) 0.010(7) -0.072(7)
C54C 0.065(10) 0.158(11) 0.043(8) -0.023(8) -0.002(6) -0.036(7)
O54C 0.053(4) 0.076(5) 0.044(5) -0.006(4) 0.008(3) -0.004(4)
C54D 0.071(8) 0.041(6) 0.065(7) -0.005(5) 0.025(5) 0.007(5)
Na3 0.0413(12) 0.0440(13) 0.0401(14) -0.0245(12) 0.0014(11) -0.0141(11)
C61A 0.167(9) 0.134(11) 0.124(10) -0.105(8) 0.078(10) -0.103(9)
O61A 0.074(5) 0.092(7) 0.146(8) -0.085(6) 0.036(5) -0.050(5)
C61B 0.067(9) 0.087(7) 0.175(10) -0.110(8) 0.019(9) -0.024(7)
C62A 0.107(9) 0.033(6) 0.153(10) -0.032(8) -0.023(9) -0.014(7)
O62A 0.122(7) 0.071(5) 0.075(6) -0.026(5) -0.016(5) -0.043(5)
C62B 0.172(10) 0.090(7) 0.060(8) -0.051(7) 0.068(8) -0.107(7)
C63A 0.126(10) 0.134(9) 0.116(9) -0.099(6) 0.071(8) -0.118(8)
O63A 0.086(5) 0.121(6) 0.125(7) -0.098(6) 0.037(6) -0.044(5)
C63B 0.040(7) 0.079(9) 0.179(10) -0.079(8) -0.042(7) -0.004(6)
C64A 0.091(7) 0.103(11) 0.129(10) -0.065(8) -0.059(8) -0.021(8)
O64A 0.121(6) 0.087(6) 0.076(7) -0.040(5) -0.011(6) -0.048(6)
C64B 0.186(9) 0.113(10) 0.045(7) -0.045(7) 0.031(7) -0.110(8)
C61C 0.381(17) 0.150(12) 0.051(6) -0.045(8) 0.021(7) -0.180(11)
O61C 0.236(10) 0.153(8) 0.087(6) -0.097(6) 0.102(7) -0.155(8)
C61D 0.272(19) 0.193(13) 0.145(9) -0.146(11) 0.100(12) -0.112(12)
C62C 0.114(16) 0.179(11) 0.207(11) -0.183(10) 0.006(9) -0.020(10)
O62C 0.065(5) 0.055(5) 0.120(6) -0.059(5) -0.011(4) -0.006(4)
C62D 0.086(9) 0.059(7) 0.256(17) -0.064(10) -0.011(9) -0.032(6)
C63C 0.205(11) 0.110(8) 0.143(15) -0.098(10) 0.118(10) -0.102(8)
O63C 0.096(6) 0.104(6) 0.121(7) -0.085(6) 0.058(5) -0.079(5)
C63D 0.096(9) 0.230(13) 0.217(17) -0.164(10) 0.050(9) -0.110(9)
C64C 0.059(8) 0.126(12) 0.290(15) -0.154(10) -0.051(8) 0.018(7)
O64C 0.128(7) 0.065(5) 0.121(7) -0.041(5) -0.100(6) 0.001(5)
C64D 0.293(14) 0.136(15) 0.111(11) -0.063(12) -0.099(9) -0.038(16)

loop_
_atom_type_symbol
_atom_type_description
_atom_type_scat_dispersion_real
_atom_type_scat_dispersion_imag
_atom_type_scat_source
C C 0.0033 0.0016 'International Tables Vol C Tables 4.2.6.8 and 6.1.1.4'
H H 0.0000 0.0000 'International Tables Vol C Tables 4.2.6.8 and 6.1.1.4'
B B 0.0013 0.0007 'International Tables Vol C Tables 4.2.6.8 and 6.1.1.4'
N N 0.0061 0.0033 'International Tables Vol C Tables 4.2.6.8 and 6.1.1.4'
O O 0.0106 0.0060 'International Tables Vol C Tables 4.2.6.8 and 6.1.1.4'
Na Na 0.0362 0.0249 'International Tables Vol C Tables 4.2.6.8 and 6.1.1.4'
Ba Ba -0.3244 2.2819 'International Tables Vol C Tables 4.2.6.8 and 6.1.1.4'

loop_
_geom_angle_atom_site_label_1
_geom_angle_atom_site_label_2
_geom_angle_atom_site_label_3
_geom_angle
_geom_angle_site_symmetry_1
_geom_angle_site_symmetry_3
O2 Ba1 O1 166.31(9) . .
O2 Ba1 B4 85.20(12) . .
O1 Ba1 B4 82.83(12) . .
O2 Ba1 B5 69.48(12) . .
O1 Ba1 B5 118.26(11) . .
B4 Ba1 B5 95.50(14) . .
O2 Ba1 B1 71.41(12) . .
O1 Ba1 B1 115.79(11) . .
B4 Ba1 B1 144.64(14) . .
B5 Ba1 B1 100.38(15) . .
O2 Ba1 B2 117.28(11) . .
O1 Ba1 B2 68.87(11) . .
B4 Ba1 B2 138.17(15) . .
B5 Ba1 B2 124.65(15) . .
B1 Ba1 B2 46.92(13) . .
O2 Ba1 B3 79.61(12) . .
O1 Ba1 B3 87.39(12) . .
B4 Ba1 B3 47.56(13) . .
B5 Ba1 B3 134.04(14) . .
B1 Ba1 B3 100.95(14) . .
B2 Ba1 B3 99.36(15) . .
O2 Ba1 B6 116.63(12) . .
O1 Ba1 B6 72.51(11) . .
B4 Ba1 B6 101.47(14) . .
B5 Ba1 B6 47.22(13) . .
B1 Ba1 B6 112.54(15) . .
B2 Ba1 B6 98.66(15) . .
B3 Ba1 B6 145.85(14) . .
O2 Ba1 H11 62.3 . .
O1 Ba1 H11 120.2 . .
B4 Ba1 H11 124.5 . .
B5 Ba1 H11 111.0 . .
B1 Ba1 H11 20.3 . .
B2 Ba1 H11 55.7 . .
B3 Ba1 H11 81.4 . .
B6 Ba1 H11 132.5 . .
O2 Ba1 H12 72.8 . .
O1 Ba1 H12 118.2 . .
B4 Ba1 H12 157.3 . .
B5 Ba1 H12 82.3 . .
B1 Ba1 H12 20.1 . .
B2 Ba1 H12 53.8 . .
B3 Ba1 H12 120.4 . .
B6 Ba1 H12 93.6 . .
H11 Ba1 H12 39.0 . .
O2 Ba1 H21 124.5 . .
O1 Ba1 H21 65.7 . .
B4 Ba1 H21 147.2 . .
B5 Ba1 H21 107.3 . .
B1 Ba1 H21 54.3 . .
B2 Ba1 H21 20.2 . .
B3 Ba1 H21 118.3 . .
B6 Ba1 H21 78.8 . .
H11 Ba1 H21 69.0 . .
H12 Ba1 H21 52.5 . .
O2 Ba1 H22 118.6 . .
O1 Ba1 H22 62.4 . .
B4 Ba1 H22 118.4 . .
B5 Ba1 H22 145.0 . .
B1 Ba1 H22 57.1 . .
B2 Ba1 H22 20.4 . .
B3 Ba1 H22 79.8 . .
B6 Ba1 H22 112.6 . .
H11 Ba1 H22 57.7 . .
H12 Ba1 H22 69.7 . .
H21 Ba1 H22 38.6 . .
O2 Ba1 H31 59.8 . .
O1 Ba1 H31 107.4 . .
B4 Ba1 H31 54.4 . .
B5 Ba1 H31 121.1 . .
B1 Ba1 H31 90.5 . .
B2 Ba1 H31 104.7 . .
B3 Ba1 H31 20.1 . .
B6 Ba1 H31 154.9 . .
H11 Ba1 H31 70.2 . .
H12 Ba1 H31 107.5 . .
H21 Ba1 H31 124.9 . .
H22 Ba1 H31 88.0 . .
O2 Ba1 H32 98.9 . .
O1 Ba1 H32 68.7 . .
B4 Ba1 H32 55.2 . .
B5 Ba1 H32 150.0 . .
B1 Ba1 H32 101.7 . .
B2 Ba1 H32 85.4 . .
B3 Ba1 H32 20.1 . .
B6 Ba1 H32 136.5 . .
H11 Ba1 H32 85.2 . .
H12 Ba1 H32 121.7 . .
H21 Ba1 H32 102.1 . .
H22 Ba1 H32 65.0 . .
H31 Ba1 H32 39.1 . .
O2 Ba1 H41 105.4 . .
O1 Ba1 H41 62.8 . .
B4 Ba1 H41 20.2 . .
B5 Ba1 H41 102.0 . .
B1 Ba1 H41 154.5 . .
B2 Ba1 H41 124.5 . .
B3 Ba1 H41 54.2 . .
B6 Ba1 H41 91.7 . .
H11 Ba1 H41 135.6 . .
H12 Ba1 H41 174.6 . .
H21 Ba1 H41 128.2 . .
H22 Ba1 H41 107.5 . .
H31 Ba1 H41 67.5 . .
H32 Ba1 H41 53.1 . .
O2 Ba1 H42 66.8 . .
O1 Ba1 H42 102.2 . .
B4 Ba1 H42 20.3 . .
B5 Ba1 H42 81.0 . .
B1 Ba1 H42 134.7 . .
B2 Ba1 H42 154.3 . .
B3 Ba1 H42 55.4 . .
B6 Ba1 H42 101.4 . .
H11 Ba1 H42 117.5 . .
H12 Ba1 H42 139.5 . .
H21 Ba1 H42 167.5 . .
H22 Ba1 H42 134.0 . .
H31 Ba1 H42 53.6 . .
H32 Ba1 H42 69.1 . .
H41 Ba1 H42 39.5 . .
O2 Ba1 H51 65.5 . .
O1 Ba1 H51 125.9 . .
B4 Ba1 H51 114.1 . .
B5 Ba1 H51 20.3 . .
B1 Ba1 H51 80.3 . .
B2 Ba1 H51 107.4 . .
B3 Ba1 H51 142.9 . .
B6 Ba1 H51 54.3 . .
H11 Ba1 H51 92.7 . .
H12 Ba1 H51 62.0 . .
H21 Ba1 H51 92.9 . .
H22 Ba1 H51 127.4 . .
H31 Ba1 H51 124.5 . .
H32 Ba1 H51 163.0 . .
H41 Ba1 H51 122.2 . .
H42 Ba1 H51 97.3 . .
O2 Ba1 H52 65.5 . .
O1 Ba1 H52 117.4 . .
B4 Ba1 H52 75.6 . .
B5 Ba1 H52 20.1 . .
B1 Ba1 H52 115.4 . .
B2 Ba1 H52 144.7 . .
B3 Ba1 H52 115.2 . .
B6 Ba1 H52 56.2 . .
H11 Ba1 H52 120.5 . .
H12 Ba1 H52 99.6 . .
H21 Ba1 H52 126.5 . .
H22 Ba1 H52 164.9 . .
H31 Ba1 H52 105.7 . .
H32 Ba1 H52 129.9 . .
H41 Ba1 H52 84.0 . .
H42 Ba1 H52 61.0 . .
H51 Ba1 H52 38.9 . .
O2 Ba1 H61 123.0 . .
O1 Ba1 H61 62.1 . .
B4 Ba1 H61 83.1 . .
B5 Ba1 H61 56.5 . .
B1 Ba1 H61 131.8 . .
B2 Ba1 H61 108.0 . .
B3 Ba1 H61 125.9 . .
B6 Ba1 H61 20.0 . .
H11 Ba1 H61 152.1 . .
H12 Ba1 H61 113.5 . .
H21 Ba1 H61 90.0 . .
H22 Ba1 H61 116.0 . .
H31 Ba1 H61 137.5 . .
H32 Ba1 H61 118.2 . .
H41 Ba1 H61 71.9 . .
H42 Ba1 H61 86.9 . .
H51 Ba1 H61 69.4 . .
H52 Ba1 H61 57.5 . .
O2 Ba1 H62 119.9 . .
O1 Ba1 H62 72.3 . .
B4 Ba1 H62 120.9 . .
B5 Ba1 H62 56.1 . .
B1 Ba1 H62 94.0 . .
B2 Ba1 H62 79.8 . .
B3 Ba1 H62 158.7 . .
B6 Ba1 H62 20.3 . .
H11 Ba1 H62 114.3 . .
H12 Ba1 H62 76.5 . .
H21 Ba1 H62 59.7 . .
H22 Ba1 H62 96.1 . .
H31 Ba1 H62 175.1 . .
H32 Ba1 H62 141.1 . .
H41 Ba1 H62 108.6 . .
H42 Ba1 H62 121.5 . .
H51 Ba1 H62 54.6 . .
H52 Ba1 H62 70.6 . .
H61 Ba1 H62 37.9 . .
N1 B1 Ba1 101.6(2) . .
N1 B1 H11 108.9 . .
Ba1 B1 H11 58.5 . .
N1 B1 H12 108.3 . .
Ba1 B1 H12 56.7 . .
H11 B1 H12 109.5 . .
N1 B1 H13 111.2 . .
Ba1 B1 H13 147.2 . .
H11 B1 H13 109.5 . .
H12 B1 H13 109.5 . .
N1 B2 Ba1 101.2(3) . .
N1 B2 H21 109.3 . .
Ba1 B2 H21 57.6 . .
N1 B2 H22 112.6 . .
Ba1 B2 H22 60.5 . .
H21 B2 H22 109.5 . .
N1 B2 H23 106.5 . .
Ba1 B2 H23 152.2 . .
H21 B2 H23 109.5 . .
H22 B2 H23 109.5 . .
C2 N1 C1 108.2(4) . .
C2 N1 B1 109.7(4) . .
C1 N1 B1 109.4(4) . .
C2 N1 B2 109.6(4) . .
C1 N1 B2 109.8(4) . .
B1 N1 B2 110.1(3) . .
N1 C1 H1A 109.5 . .
N1 C1 H1B 109.5 . .
H1A C1 H1B 109.5 . .
N1 C1 H1C 109.5 . .
H1A C1 H1C 109.5 . .
H1B C1 H1C 109.5 . .
N1 C2 H2A 109.5 . .
N1 C2 H2B 109.5 . .
H2A C2 H2B 109.5 . .
N1 C2 H2C 109.5 . .
H2A C2 H2C 109.5 . .
H2B C2 H2C 109.5 . .
N2 B3 Ba1 99.8(3) . .
N2 B3 H31 106.1 . .
Ba1 B3 H31 56.6 . .
N2 B3 H32 106.4 . .
Ba1 B3 H32 57.3 . .
H31 B3 H32 109.5 . .
N2 B3 H33 115.8 . .
Ba1 B3 H33 144.4 . .
H31 B3 H33 109.5 . .
H32 B3 H33 109.5 . .
N2 B4 Ba1 100.4(3) . .
N2 B4 H41 104.1 . .
Ba1 B4 H41 56.3 . .
N2 B4 H42 108.7 . .
Ba1 B4 H42 57.5 . .
H41 B4 H42 109.5 . .
N2 B4 H43 115.4 . .
Ba1 B4 H43 144.1 . .
H41 B4 H43 109.5 . .
H42 B4 H43 109.5 . .
C3 N2 C4 107.3(4) . .
C3 N2 B3 109.3(4) . .
C4 N2 B3 109.0(4) . .
C3 N2 B4 109.7(4) . .
C4 N2 B4 109.2(4) . .
B3 N2 B4 112.2(3) . .
N2 C3 H3A 109.5 . .
N2 C3 H3B 109.5 . .
H3A C3 H3B 109.5 . .
N2 C3 H3C 109.5 . .
H3A C3 H3C 109.5 . .
H3B C3 H3C 109.5 . .
N2 C4 H4A 109.5 . .
N2 C4 H4B 109.5 . .
H4A C4 H4B 109.5 . .
N2 C4 H4C 109.5 . .
H4A C4 H4C 109.5 . .
H4B C4 H4C 109.5 . .
N3 B5 Ba1 100.7(3) . .
N3 B5 H51 106.4 . .
Ba1 B5 H51 59.1 . .
N3 B5 H52 110.9 . .
Ba1 B5 H52 56.6 . .
H51 B5 H52 109.5 . .
N3 B5 H53 111.2 . .
Ba1 B5 H53 148.1 . .
H51 B5 H53 109.5 . .
H52 B5 H53 109.5 . .
N3 B6 Ba1 99.9(3) . .
N3 B6 H61 111.8 . .
Ba1 B6 H61 57.8 . .
N3 B6 H62 111.2 . .
Ba1 B6 H62 61.9 . .
H61 B6 H62 109.5 . .
N3 B6 H63 105.3 . .
Ba1 B6 H63 154.8 . .
H61 B6 H63 109.5 . .
H62 B6 H63 109.5 . .
C5 N3 C6 108.0(4) . .
C5 N3 B6 110.5(4) . .
C6 N3 B6 111.1(4) . .
C5 N3 B5 107.6(4) . .
C6 N3 B5 107.3(4) . .
B6 N3 B5 112.2(4) . .
N3 C5 H5A 109.5 . .
N3 C5 H5B 109.5 . .
H5A C5 H5B 109.5 . .
N3 C5 H5C 109.5 . .
H5A C5 H5C 109.5 . .
H5B C5 H5C 109.5 . .
N3 C6 H6A 109.5 . .
N3 C6 H6B 109.5 . .
H6A C6 H6B 109.5 . .
N3 C6 H6C 109.5 . .
H6A C6 H6C 109.5 . .
H6B C6 H6C 109.5 . .
C7 O1 C10 108.4(4) . .
C7 O1 Ba1 124.1(3) . .
C10 O1 Ba1 121.1(2) . .
O1 C7 C8 106.8(4) . .
O1 C7 H7A 110.4 . .
C8 C7 H7A 110.4 . .
O1 C7 H7B 110.4 . .
C8 C7 H7B 110.4 . .
H7A C7 H7B 108.6 . .
C9 C8 C7 102.0(4) . .
C9 C8 H8A 111.4 . .
C7 C8 H8A 111.4 . .
C9 C8 H8B 111.4 . .
C7 C8 H8B 111.4 . .
H8A C8 H8B 109.2 . .
C8 C9 C10 103.0(4) . .
C8 C9 H9A 111.2 . .
C10 C9 H9A 111.2 . .
C8 C9 H9B 111.2 . .
C10 C9 H9B 111.2 . .
H9A C9 H9B 109.1 . .
O1 C10 C9 103.4(4) . .
O1 C10 H10A 111.1 . .
C9 C10 H10A 111.1 . .
O1 C10 H10B 111.1 . .
C9 C10 H10B 111.1 . .
H10A C10 H10B 109.0 . .
C14 O2 C11 107.9(4) . .
C14 O2 Ba1 122.4(3) . .
C11 O2 Ba1 127.9(3) . .
O2 C11 C12 108.1(5) . .
O2 C11 H11A 110.1 . .
C12 C11 H11A 110.1 . .
O2 C11 H11B 110.1 . .
C12 C11 H11B 110.1 . .
H11A C11 H11B 108.4 . .
C13 C12 C11 105.1(5) . .
C13 C12 H12A 110.7 . .
C11 C12 H12A 110.7 . .
C13 C12 H12B 110.7 . .
C11 C12 H12B 110.7 . .
H12A C12 H12B 108.8 . .
C12 C13 C14 109.6(5) . .
C12 C13 H13A 109.7 . .
C14 C13 H13A 109.7 . .
C12 C13 H13B 109.7 . .
C14 C13 H13B 109.7 . .
H13A C13 H13B 108.2 . .
O2 C14 C13 106.0(5) . .
O2 C14 H14A 110.5 . .
C13 C14 H14A 110.5 . .
O2 C14 H14B 110.5 . .
C13 C14 H14B 110.5 . .
H14A C14 H14B 108.7 . .
O22 Ba2 O21 166.00(9) . .
O22 Ba2 B22 117.44(11) . .
O21 Ba2 B22 69.23(11) . .
O22 Ba2 B25 69.13(11) . .
O21 Ba2 B25 118.60(11) . .
B22 Ba2 B25 123.95(14) . .
O22 Ba2 B24 86.22(11) . .
O21 Ba2 B24 80.98(11) . .
B22 Ba2 B24 134.68(14) . .
B25 Ba2 B24 99.97(14) . .
O22 Ba2 B23 80.96(13) . .
O21 Ba2 B23 86.14(13) . .
B22 Ba2 B23 96.35(14) . .
B25 Ba2 B23 137.39(15) . .
B24 Ba2 B23 46.91(13) . .
O22 Ba2 B26 115.86(12) . .
O21 Ba2 B26 71.51(12) . .
B22 Ba2 B26 105.09(15) . .
B25 Ba2 B26 47.20(13) . .
B24 Ba2 B26 96.39(14) . .
B23 Ba2 B26 140.43(14) . .
O22 Ba2 B21 73.11(10) . .
O21 Ba2 B21 115.65(10) . .
B22 Ba2 B21 46.70(12) . .
B25 Ba2 B21 95.80(14) . .
B24 Ba2 B21 147.49(12) . .
B23 Ba2 B21 103.95(13) . .
B26 Ba2 B21 115.02(15) . .
O22 Ba2 H211 73.7 . .
O21 Ba2 H211 118.5 . .
B22 Ba2 H211 55.9 . .
B25 Ba2 H211 77.5 . .
B24 Ba2 H211 159.3 . .
B23 Ba2 H211 122.9 . .
B26 Ba2 H211 96.6 . .
B21 Ba2 H211 19.8 . .
O22 Ba2 H212 63.0 . .
O21 Ba2 H212 121.4 . .
B22 Ba2 H212 54.5 . .
B25 Ba2 H212 106.1 . .
B24 Ba2 H212 127.6 . .
B23 Ba2 H212 85.1 . .
B26 Ba2 H212 134.4 . .
B21 Ba2 H212 19.9 . .
H211 Ba2 H212 37.8 . .
O22 Ba2 H221 114.3 . .
O21 Ba2 H221 67.2 . .
B22 Ba2 H221 20.2 . .
B25 Ba2 H221 143.6 . .
B24 Ba2 H221 116.3 . .
B23 Ba2 H221 76.1 . .
B26 Ba2 H221 120.8 . .
B21 Ba2 H221 55.0 . .
H211 Ba2 H221 69.7 . .
H212 Ba2 H221 54.4 . .
O22 Ba2 H222 126.3 . .
O21 Ba2 H222 64.4 . .
B22 Ba2 H222 20.0 . .
B25 Ba2 H222 107.8 . .
B24 Ba2 H222 142.9 . .
B23 Ba2 H222 114.4 . .
B26 Ba2 H222 85.3 . .
B21 Ba2 H222 53.5 . .
H211 Ba2 H222 54.4 . .
H212 Ba2 H222 67.4 . .
H221 Ba2 H222 39.0 . .
O22 Ba2 H231 99.5 . .
O21 Ba2 H231 68.5 . .
B22 Ba2 H231 81.8 . .
B25 Ba2 H231 154.2 . .
B24 Ba2 H231 55.2 . .
B23 Ba2 H231 19.7 . .
B26 Ba2 H231 133.6 . .
B21 Ba2 H231 103.0 . .
H211 Ba2 H231 122.7 . .
H212 Ba2 H231 87.4 . .
H221 Ba2 H231 61.9 . .
H222 Ba2 H231 97.6 . .
O22 Ba2 H232 61.1 . .
O21 Ba2 H232 106.4 . .
B22 Ba2 H232 100.6 . .
B25 Ba2 H232 124.5 . .
B24 Ba2 H232 55.5 . .
B23 Ba2 H232 20.5 . .
B26 Ba2 H232 151.2 . .
B21 Ba2 H232 92.2 . .
H211 Ba2 H232 108.7 . .
H212 Ba2 H232 72.3 . .
H221 Ba2 H232 81.9 . .
H222 Ba2 H232 120.5 . .
H231 Ba2 H232 38.4 . .
O22 Ba2 H241 69.2 . .
O21 Ba2 H241 99.2 . .
B22 Ba2 H241 152.5 . .
B25 Ba2 H241 83.6 . .
B24 Ba2 H241 20.2 . .
B23 Ba2 H241 57.1 . .
B26 Ba2 H241 93.9 . .
B21 Ba2 H241 139.8 . .
H211 Ba2 H241 142.3 . .
H212 Ba2 H241 122.7 . .
H221 Ba2 H241 132.5 . .
H222 Ba2 H241 162.9 . .
H231 Ba2 H241 70.7 . .
H232 Ba2 H241 57.6 . .
O22 Ba2 H242 106.4 . .
O21 Ba2 H242 61.0 . .
B22 Ba2 H242 122.0 . .
B25 Ba2 H242 105.6 . .
B24 Ba2 H242 20.3 . .
B23 Ba2 H242 54.1 . .
B26 Ba2 H242 86.3 . .
B21 Ba2 H242 157.0 . .
H211 Ba2 H242 176.8 . .
H212 Ba2 H242 139.2 . .
H221 Ba2 H242 107.5 . .
H222 Ba2 H242 124.6 . .
H231 Ba2 H242 54.1 . .
H232 Ba2 H242 68.8 . .
H241 Ba2 H242 38.5 . .
O22 Ba2 H251 63.3 . .
O21 Ba2 H251 119.5 . .
B22 Ba2 H251 144.1 . .
B25 Ba2 H251 20.1 . .
B24 Ba2 H251 80.3 . .
B23 Ba2 H251 118.2 . .
B26 Ba2 H251 54.3 . .
B21 Ba2 H251 110.6 . .
H211 Ba2 H251 94.4 . .
H212 Ba2 H251 115.6 . .
H221 Ba2 H251 163.4 . .
H222 Ba2 H251 127.4 . .
H231 Ba2 H251 134.1 . .
H232 Ba2 H251 108.7 . .
H241 Ba2 H251 63.4 . .
H242 Ba2 H251 88.5 . .
O22 Ba2 H252 67.1 . .
O21 Ba2 H252 124.5 . .
B22 Ba2 H252 105.9 . .
B25 Ba2 H252 20.2 . .
B24 Ba2 H252 119.1 . .
B23 Ba2 H252 146.8 . .
B26 Ba2 H252 56.1 . .
B21 Ba2 H252 75.9 . .
H211 Ba2 H252 57.3 . .
H212 Ba2 H252 88.2 . .
H221 Ba2 H252 124.5 . .
H222 Ba2 H252 92.6 . .
H231 Ba2 H252 166.4 . .
H232 Ba2 H252 128.1 . .
H241 Ba2 H252 101.2 . .
H242 Ba2 H252 125.8 . .
H251 Ba2 H252 38.9 . .
O22 Ba2 H261 123.7 . .
O21 Ba2 H261 67.5 . .
B22 Ba2 H261 85.6 . .
B25 Ba2 H261 56.2 . .
B24 Ba2 H261 114.0 . .
B23 Ba2 H261 151.0 . .
B26 Ba2 H261 20.0 . .
B21 Ba2 H261 98.4 . .
H211 Ba2 H261 81.9 . .
H212 Ba2 H261 118.3 . .
H221 Ba2 H261 102.8 . .
H222 Ba2 H261 65.7 . .
H231 Ba2 H261 135.9 . .
H232 Ba2 H261 169.3 . .
H241 Ba2 H261 113.7 . .
H242 Ba2 H261 100.5 . .
H251 Ba2 H261 69.1 . .
H252 Ba2 H261 57.0 . .
O22 Ba2 H262 117.0 . .
O21 Ba2 H262 65.4 . .
B22 Ba2 H262 117.5 . .
B25 Ba2 H262 55.8 . .
B24 Ba2 H262 76.3 . .
B23 Ba2 H262 120.2 . .
B26 Ba2 H262 20.4 . .
B21 Ba2 H262 135.4 . .
H211 Ba2 H262 116.8 . .
H212 Ba2 H262 154.7 . .
H221 Ba2 H262 127.8 . .
H222 Ba2 H262 99.3 . .
H231 Ba2 H262 116.5 . .
H232 Ba2 H262 131.7 . .
H241 Ba2 H262 76.2 . .
H242 Ba2 H262 66.1 . .
H251 Ba2 H262 54.3 . .
H252 Ba2 H262 70.4 . .
H261 Ba2 H262 38.3 . .
N21 B21 Ba2 100.4(3) . .
N21 B21 H211 112.3 . .
Ba2 B21 H211 58.1 . .
N21 B21 H212 108.2 . .
Ba2 B21 H212 59.6 . .
H211 B21 H212 109.5 . .
N21 B21 H213 107.9 . .
Ba2 B21 H213 151.7 . .
H211 B21 H213 109.5 . .
H212 B21 H213 109.5 . .
N21 B22 Ba2 101.9(2) . .
N21 B22 H221 110.1 . .
Ba2 B22 H221 58.6 . .
N21 B22 H222 106.0 . .
Ba2 B22 H222 55.9 . .
H221 B22 H222 109.5 . .
N21 B22 H223 112.3 . .
Ba2 B22 H223 145.7 . .
H221 B22 H223 109.5 . .
H222 B22 H223 109.5 . .
C22 N21 C21 107.8(3) . .
C22 N21 B21 110.4(3) . .
C21 N21 B21 110.1(3) . .
C22 N21 B22 109.0(3) . .
C21 N21 B22 108.5(3) . .
B21 N21 B22 111.0(3) . .
N21 C21 H21A 109.5 . .
N21 C21 H21B 109.5 . .
H21A C21 H21B 109.5 . .
N21 C21 H21C 109.5 . .
H21A C21 H21C 109.5 . .
H21B C21 H21C 109.5 . .
N21 C22 H22A 109.5 . .
N21 C22 H22B 109.5 . .
H22A C22 H22B 109.5 . .
N21 C22 H22C 109.5 . .
H22A C22 H22C 109.5 . .
H22B C22 H22C 109.5 . .
N22 B23 Ba2 101.0(3) . .
N22 B23 H231 110.6 . .
Ba2 B23 H231 53.9 . .
N22 B23 H232 109.6 . .
Ba2 B23 H232 63.3 . .
H231 B23 H232 109.5 . .
N22 B23 H233 108.3 . .
Ba2 B23 H233 150.4 . .
H231 B23 H233 109.5 . .
H232 B23 H233 109.5 . .
N22 B24 Ba2 100.5(2) . .
N22 B24 H241 114.7 . .
Ba2 B24 H241 58.7 . .
N22 B24 H242 106.4 . .
Ba2 B24 H242 59.3 . .
H241 B24 H242 109.5 . .
N22 B24 H243 107.2 . .
Ba2 B24 H243 152.2 . .
H241 B24 H243 109.5 . .
H242 B24 H243 109.5 . .
C23 N22 C24 107.7(4) . .
C23 N22 B23 110.3(4) . .
C24 N22 B23 110.2(4) . .
C23 N22 B24 108.8(4) . .
C24 N22 B24 108.1(4) . .
B23 N22 B24 111.6(3) . .
N22 C23 H23A 109.5 . .
N22 C23 H23B 109.5 . .
H23A C23 H23B 109.5 . .
N22 C23 H23C 109.5 . .
H23A C23 H23C 109.5 . .
H23B C23 H23C 109.5 . .
N22 C24 H24A 109.5 . .
N22 C24 H24B 109.5 . .
H24A C24 H24B 109.5 . .
N22 C24 H24C 109.5 . .
H24A C24 H24C 109.5 . .
H24B C24 H24C 109.5 . .
N23 B25 Ba2 100.8(3) . .
N23 B25 H251 106.8 . .
Ba2 B25 H251 57.5 . .
N23 B25 H252 110.6 . .
Ba2 B25 H252 58.2 . .
H251 B25 H252 109.5 . .
N23 B25 H253 111.0 . .
Ba2 B25 H253 148.1 . .
H251 B25 H253 109.5 . .
H252 B25 H253 109.5 . .
N23 B26 Ba2 101.2(3) . .
N23 B26 H261 111.6 . .
Ba2 B26 H261 56.2 . .
N23 B26 H262 110.8 . .
Ba2 B26 H262 62.2 . .
H261 B26 H262 109.5 . .
N23 B26 H263 106.0 . .
Ba2 B26 H263 152.7 . .
H261 B26 H263 109.5 . .
H262 B26 H263 109.5 . .
C25 N23 C26 108.7(4) . .
C25 N23 B26 109.7(4) . .
C26 N23 B26 111.0(4) . .
C25 N23 B25 108.1(4) . .
C26 N23 B25 108.5(4) . .
B26 N23 B25 110.8(3) . .
N23 C25 H25A 109.5 . .
N23 C25 H25B 109.5 . .
H25A C25 H25B 109.5 . .
N23 C25 H25C 109.5 . .
H25A C25 H25C 109.5 . .
H25B C25 H25C 109.5 . .
N23 C26 H26A 109.5 . .
N23 C26 H26B 109.5 . .
H26A C26 H26B 109.5 . .
N23 C26 H26C 109.5 . .
H26A C26 H26C 109.5 . .
H26B C26 H26C 109.5 . .
C30 O21 C27 108.2(4) . .
C30 O21 Ba2 124.0(3) . .
C27 O21 Ba2 122.3(3) . .
O21 C27 C28 106.3(4) . .
O21 C27 H27A 110.5 . .
C28 C27 H27A 110.5 . .
O21 C27 H27B 110.5 . .
C28 C27 H27B 110.5 . .
H27A C27 H27B 108.7 . .
C29 C28 C27 107.6(5) . .
C29 C28 H28A 110.2 . .
C27 C28 H28A 110.2 . .
C29 C28 H28B 110.2 . .
C27 C28 H28B 110.2 . .
H28A C28 H28B 108.5 . .
C28 C29 C30 103.4(5) . .
C28 C29 H29A 111.1 . .
C30 C29 H29A 111.1 . .
C28 C29 H29B 111.1 . .
C30 C29 H29B 111.1 . .
H29A C29 H29B 109.1 . .
O21 C30 C29 105.9(5) . .
O21 C30 H30A 110.6 . .
C29 C30 H30A 110.6 . .
O21 C30 H30B 110.6 . .
C29 C30 H30B 110.6 . .
H30A C30 H30B 108.7 . .
C31 O22 C34 108.5(4) . .
C31 O22 Ba2 121.9(2) . .
C34 O22 Ba2 122.9(3) . .
O22 C31 C32 106.7(4) . .
O22 C31 H31A 110.4 . .
C32 C31 H31A 110.4 . .
O22 C31 H31B 110.4 . .
C32 C31 H31B 110.4 . .
H31A C31 H31B 108.6 . .
C33 C32 C31 109.0(5) . .
C33 C32 H32A 109.9 . .
C31 C32 H32A 109.9 . .
C33 C32 H32B 109.9 . .
C31 C32 H32B 109.9 . .
H32A C32 H32B 108.3 . .
C32 C33 C34 107.7(5) . .
C32 C33 H33A 110.2 . .
C34 C33 H33A 110.2 . .
C32 C33 H33B 110.2 . .
C34 C33 H33B 110.2 . .
H33A C33 H33B 108.5 . .
O22 C34 C33 106.1(4) . .
O22 C34 H34A 110.5 . .
C33 C34 H34A 110.5 . .
O22 C34 H34B 110.5 . .
C33 C34 H34B 110.5 . .
H34A C34 H34B 108.7 . .
O45C Na1 O44C 141.3(5) . .
O45C Na1 O47C 102.9(5) . .
O44C Na1 O47C 88.1(3) . .
O45C Na1 O48A 55.2(4) . .
O44C Na1 O48A 163.2(3) . .
O47C Na1 O48A 83.1(3) . .
O45C Na1 O46A 81.4(4) . .
O44C Na1 O46A 76.5(2) . .
O47C Na1 O46A 52.2(3) . .
O48A Na1 O46A 108.7(3) . .
O45C Na1 O41C 145.8(5) . .
O44C Na1 O41C 70.3(3) . .
O47C Na1 O41C 87.7(4) . .
O48A Na1 O41C 95.0(4) . .
O46A Na1 O41C 128.3(3) . .
O45C Na1 O42C 83.6(5) . .
O44C Na1 O42C 108.7(4) . .
O47C Na1 O42C 144.4(4) . .
O48A Na1 O42C 72.0(3) . .
O46A Na1 O42C 160.6(3) . .
O41C Na1 O42C 70.1(3) . .
O45C Na1 O47A 102.8(5) . .
O44C Na1 O47A 99.0(3) . .
O47C Na1 O47A 18.9(3) . .
O48A Na1 O47A 68.9(3) . .
O46A Na1 O47A 70.2(3) . .
O41C Na1 O47A 77.1(3) . .
O42C Na1 O47A 125.5(3) . .
O45C Na1 O43A 94.7(5) . .
O44C Na1 O43A 53.0(3) . .
O47C Na1 O43A 130.7(3) . .
O48A Na1 O43A 141.7(3) . .
O46A Na1 O43A 86.5(3) . .
O41C Na1 O43A 102.7(4) . .
O42C Na1 O43A 82.5(3) . .
O47A Na1 O43A 148.0(3) . .
O45C Na1 O45A 15.1(4) . .
O44C Na1 O45A 126.4(2) . .
O47C Na1 O45A 103.6(3) . .
O48A Na1 O45A 69.9(2) . .
O46A Na1 O45A 71.3(2) . .
O41C Na1 O45A 159.5(3) . .
O42C Na1 O45A 91.5(3) . .
O47A Na1 O45A 108.5(3) . .
O43A Na1 O45A 83.0(3) . .
O45C Na1 O43C 81.5(5) . .
O44C Na1 O43C 70.2(3) . .
O47C Na1 O43C 146.5(4) . .
O48A Na1 O43C 123.7(3) . .
O46A Na1 O43C 96.8(3) . .
O41C Na1 O43C 107.3(4) . .
O42C Na1 O43C 68.7(3) . .
O47A Na1 O43C 165.2(3) . .
O43A Na1 O43C 18.2(2) . .
O45A Na1 O43C 72.5(3) . .
O45C Na1 O41A 134.2(5) . .
O44C Na1 O41A 80.3(3) . .
O47C Na1 O41A 94.6(5) . .
O48A Na1 O41A 86.1(3) . .
O46A Na1 O41A 139.4(3) . .
O41C Na1 O41A 12.0(3) . .
O42C Na1 O41A 59.5(4) . .
O47A Na1 O41A 81.3(4) . .
O43A Na1 O41A 105.2(4) . .
O45A Na1 O41A 147.5(3) . .
O43C Na1 O41A 106.0(4) . .
C41A O41A C41B 114.5(15) . .
C41A O41A Na1 115.1(9) . .
C41B O41A Na1 105.8(11) . .
C42A O42A C42B 114.3(15) . .
C42A O42A Na1 116.2(10) . .
C42B O42A Na1 108.0(10) . .
C43A O43A C43B 113.6(14) . .
C43A O43A Na1 117.6(8) . .
C43B O43A Na1 106.9(8) . .
C44A O44A C44B 115.1(13) . .
C44A O44A Na1 112.8(7) . .
C44B O44A Na1 107.2(9) . .
O41A C41A C44B 103.8(12) . .
O41A C41A H41A 111.0 . .
C44B C41A H41A 111.0 . .
O41A C41A H41B 111.0 . .
C44B C41A H41B 111.0 . .
H41A C41A H41B 109.0 . .
O41A C41B C42A 114.7(13) . .
O41A C41B H41C 108.6 . .
C42A C41B H41C 108.6 . .
O41A C41B H41D 108.6 . .
C42A C41B H41D 108.6 . .
H41C C41B H41D 107.6 . .
O42A C42A C41B 105.1(13) . .
O42A C42A H42A 110.7 . .
C41B C42A H42A 110.7 . .
O42A C42A H42B 110.7 . .
C41B C42A H42B 110.7 . .
H42A C42A H42B 108.8 . .
O42A C42B C43A 114.2(12) . .
O42A C42B H42C 108.7 . .
C43A C42B H42C 108.7 . .
O42A C42B H42D 108.7 . .
C43A C42B H42D 108.7 . .
H42C C42B H42D 107.6 . .
O43A C43A C42B 103.4(13) . .
O43A C43A H43A 111.1 . .
C42B C43A H43A 111.1 . .
O43A C43A H43B 111.1 . .
C42B C43A H43B 111.1 . .
H43A C43A H43B 109.0 . .
O43A C43B C44A 111.9(11) . .
O43A C43B H43C 109.2 . .
C44A C43B H43C 109.2 . .
O43A C43B H43D 109.2 . .
C44A C43B H43D 109.2 . .
H43C C43B H43D 107.9 . .
O44A C44A C43B 105.7(12) . .
O44A C44A H44A 110.6 . .
C43B C44A H44A 110.6 . .
O44A C44A H44B 110.6 . .
C43B C44A H44B 110.6 . .
H44A C44A H44B 108.7 . .
O44A C44B C41A 111.9(11) . .
O44A C44B H44C 109.2 . .
C41A C44B H44C 109.2 . .
O44A C44B H44D 109.2 . .
C41A C44B H44D 109.2 . .
H44C C44B H44D 107.9 . .
C41C O41C C41D 112.5(13) . .
C41C O41C Na1 108.5(10) . .
C41D O41C Na1 114.9(8) . .
C42C O42C C42D 109.7(12) . .
C42C O42C Na1 110.7(9) . .
C42D O42C Na1 116.3(8) . .
C43C O43C C43D 116.2(13) . .
C43C O43C Na1 110.1(9) . .
C43D O43C Na1 114.1(7) . .
C44D O44C C44C 106.1(13) . .
C44D O44C Na1 116.7(7) . .
C44C O44C Na1 113.9(8) . .
O41C C41C C44D 113.8(12) . .
O41C C41C H41E 108.8 . .
C44D C41C H41E 108.8 . .
O41C C41C H41F 108.8 . .
C44D C41C H41F 108.8 . .
H41E C41C H41F 107.7 . .
O41C C41D C42C 107.6(12) . .
O41C C41D H41G 110.2 . .
C42C C41D H41G 110.2 . .
O41C C41D H41H 110.2 . .
C42C C41D H41H 110.2 . .
H41G C41D H41H 108.5 . .
O42C C42C C41D 111.8(11) . .
O42C C42C H42E 109.2 . .
C41D C42C H42E 109.2 . .
O42C C42C H42F 109.2 . .
C41D C42C H42F 109.2 . .
H42E C42C H42F 107.9 . .
O42C C42D C43C 106.2(12) . .
O42C C42D H42G 110.5 . .
C43C C42D H42G 110.5 . .
O42C C42D H42H 110.5 . .
C43C C42D H42H 110.5 . .
H42G C42D H42H 108.7 . .
O43C C43C C42D 110.1(11) . .
O43C C43C H43E 109.6 . .
C42D C43C H43E 109.6 . .
O43C C43C H43F 109.6 . .
C42D C43C H43F 109.6 . .
H43E C43C H43F 108.2 . .
O43C C43D C44C 111.0(13) . .
O43C C43D H43G 109.4 . .
C44C C43D H43G 109.4 . .
O43C C43D H43H 109.4 . .
C44C C43D H43H 109.4 . .
H43G C43D H43H 108.0 . .
O44C C44C C43D 112.8(11) . .
O44C C44C H44E 109.0 . .
C43D C44C H44E 109.0 . .
O44C C44C H44F 109.0 . .
C43D C44C H44F 109.0 . .
H44E C44C H44F 107.8 . .
O44C C44D C41C 105.9(11) . .
O44C C44D H44G 110.5 . .
C41C C44D H44G 110.5 . .
O44C C44D H44H 110.5 . .
C41C C44D H44H 110.5 . .
H44G C44D H44H 108.7 . .
O45A C45A C48B 108.4(8) . .
O45A C45A H45A 110.0 . .
C48B C45A H45A 110.0 . .
O45A C45A H45B 110.0 . .
C48B C45A H45B 110.0 . .
H45A C45A H45B 108.4 . .
C45A O45A C45B 110.6(9) . .
C45A O45A Na1 112.1(5) . .
C45B O45A Na1 106.0(6) . .
O45A C45B C46A 116.2(9) . .
O45A C45B H45C 108.2 . .
C46A C45B H45C 108.2 . .
O45A C45B H45D 108.2 . .
C46A C45B H45D 108.2 . .
H45C C45B H45D 107.4 . .
O46A C46A C45B 107.4(10) . .
O46A C46A H46A 110.2 . .
C45B C46A H46A 110.2 . .
O46A C46A H46B 110.2 . .
C45B C46A H46B 110.2 . .
H46A C46A H46B 108.5 . .
C46A O46A C46B 113.0(11) . .
C46A O46A Na1 115.5(6) . .
C46B O46A Na1 109.2(7) . .
O46A C46B C47A 112.2(10) . .
O46A C46B H46C 109.2 . .
C47A C46B H46C 109.2 . .
O46A C46B H46D 109.2 . .
C47A C46B H46D 109.2 . .
H46C C46B H46D 107.9 . .
O47A C47A C46B 106.6(11) . .
O47A C47A H47A 110.4 . .
C46B C47A H47A 110.4 . .
O47A C47A H47B 110.4 . .
C46B C47A H47B 110.4 . .
H47A C47A H47B 108.6 . .
C47A O47A C47B 115.7(12) . .
C47A O47A Na1 113.4(7) . .
C47B O47A Na1 107.8(7) . .
O47A C47B C48A 113.0(9) . .
O47A C47B H47C 109.0 . .
C48A C47B H47C 109.0 . .
O47A C47B H47D 109.0 . .
C48A C47B H47D 109.0 . .
H47C C47B H47D 107.8 . .
O48A C48A C47B 102.4(10) . .
O48A C48A H48A 111.3 . .
C47B C48A H48A 111.3 . .
O48A C48A H48B 111.3 . .
C47B C48A H48B 111.3 . .
H48A C48A H48B 109.2 . .
C48A O48A C48B 105.1(9) . .
C48A O48A Na1 118.4(7) . .
C48B O48A Na1 112.3(7) . .
O48A C48B C45A 111.4(8) . .
O48A C48B H48C 109.4 . .
C45A C48B H48C 109.4 . .
O48A C48B H48D 109.4 . .
C45A C48B H48D 109.4 . .
H48C C48B H48D 108.0 . .
O45C C45C C48D 99.6(16) . .
O45C C45C Na1 48.9(10) . .
C48D C45C Na1 84.5(12) . .
O45C C45C H45E 111.9 . .
C48D C45C H45E 111.9 . .
Na1 C45C H45E 158.1 . .
O45C C45C H45F 111.9 . .
C48D C45C H45F 111.9 . .
Na1 C45C H45F 75.2 . .
H45E C45C H45F 109.6 . .
C45C O45C C45D 127(2) . .
C45C O45C Na1 104.1(13) . .
C45D O45C Na1 121.1(13) . .
O45C C45D C46C 108(2) . .
O45C C45D H45G 110.2 . .
C46C C45D H45G 110.2 . .
O45C C45D H45H 110.2 . .
C46C C45D H45H 110.2 . .
H45G C45D H45H 108.5 . .
O46C C46C C45D 108.5(16) . .
O46C C46C H46E 110.0 . .
C45D C46C H46E 110.0 . .
O46C C46C H46F 110.0 . .
C45D C46C H46F 110.0 . .
H46E C46C H46F 108.4 . .
C46D O46C C46C 113.5(19) . .
C46D O46C Na1 113.9(9) . .
C46C O46C Na1 111.1(14) . .
O46C C46D C47C 107.9(16) . .
O46C C46D H46G 110.1 . .
C47C C46D H46G 110.1 . .
O46C C46D H46H 110.1 . .
C47C C46D H46H 110.1 . .
H46G C46D H46H 108.4 . .
O47C C47C C46D 110.2(14) . .
O47C C47C H47E 109.6 . .
C46D C47C H47E 109.6 . .
O47C C47C H47F 109.6 . .
C46D C47C H47F 109.6 . .
H47E C47C H47F 108.1 . .
C47C O47C C47D 113.2(18) . .
C47C O47C Na1 113.6(11) . .
C47D O47C Na1 116.1(10) . .
O47C C47D C48C 112.4(18) . .
O47C C47D H47G 109.1 . .
C48C C47D H47G 109.1 . .
O47C C47D H47H 109.1 . .
C48C C47D H47H 109.1 . .
H47G C47D H47H 107.9 . .
O48C C48C C47D 110.9(16) . .
O48C C48C H48E 109.5 . .
C47D C48C H48E 109.5 . .
O48C C48C H48F 109.5 . .
C47D C48C H48F 109.5 . .
H48E C48C H48F 108.0 . .
C48C O48C C48D 114(2) . .
C48C O48C Na1 111.2(15) . .
C48D O48C Na1 109.8(12) . .
O48C C48D C45C 100.1(17) . .
O48C C48D H48G 111.7 . .
C45C C48D H48G 111.7 . .
O48C C48D H48H 111.7 . .
C45C C48D H48H 111.7 . .
H48G C48D H48H 109.5 . .
O52A Na2 O52A 180.000(1) 2_656 .
O52A Na2 O54C 91.8(3) 2_656 .
O52A Na2 O54C 88.2(3) . .
O52A Na2 O54C 88.2(3) 2_656 2_656
O52A Na2 O54C 91.8(3) . 2_656
O54C Na2 O54C 180.000(1) . 2_656
O52A Na2 O53C 94.5(2) 2_656 .
O52A Na2 O53C 85.5(2) . .
O54C Na2 O53C 71.5(3) . .
O54C Na2 O53C 108.5(3) 2_656 .
O52A Na2 O53C 85.5(2) 2_656 2_656
O52A Na2 O53C 94.5(2) . 2_656
O54C Na2 O53C 108.5(3) . 2_656
O54C Na2 O53C 71.5(3) 2_656 2_656
O53C Na2 O53C 180.000(1) . 2_656
O52A Na2 O53A 70.3(3) 2_656 2_656
O52A Na2 O53A 109.7(3) . 2_656
O54C Na2 O53A 97.8(3) . 2_656
O54C Na2 O53A 82.2(3) 2_656 2_656
O53C Na2 O53A 35.3(3) . 2_656
O53C Na2 O53A 144.7(3) 2_656 2_656
O52A Na2 O53A 109.7(3) 2_656 .
O52A Na2 O53A 70.3(3) . .
O54C Na2 O53A 82.2(3) . .
O54C Na2 O53A 97.8(3) 2_656 .
O53C Na2 O53A 144.7(3) . .
O53C Na2 O53A 35.3(3) 2_656 .
O53A Na2 O53A 180.0(3) 2_656 .
O52A Na2 O51A 70.2(3) 2_656 2_656
O52A Na2 O51A 109.8(3) . 2_656
O54C Na2 O51A 29.3(3) . 2_656
O54C Na2 O51A 150.7(3) 2_656 2_656
O53C Na2 O51A 93.2(3) . 2_656
O53C Na2 O51A 86.8(3) 2_656 2_656
O53A Na2 O51A 107.5(2) 2_656 2_656
O53A Na2 O51A 72.5(2) . 2_656
O52A Na2 O51A 109.8(3) 2_656 .
O52A Na2 O51A 70.2(3) . .
O54C Na2 O51A 150.7(3) . .
O54C Na2 O51A 29.3(3) 2_656 .
O53C Na2 O51A 86.8(3) . .
O53C Na2 O51A 93.2(3) 2_656 .
O53A Na2 O51A 72.5(2) 2_656 .
O53A Na2 O51A 107.5(2) . .
O51A Na2 O51A 180.0(3) 2_656 .
O52A Na2 O54A 73.2(2) 2_656 .
O52A Na2 O54A 106.8(2) . .
O54C Na2 O54A 138.6(3) . .
O54C Na2 O54A 41.4(3) 2_656 .
O53C Na2 O54A 146.0(3) . .
O53C Na2 O54A 34.0(3) 2_656 .
O53A Na2 O54A 112.0(3) 2_656 .
O53A Na2 O54A 68.0(3) . .
O51A Na2 O54A 111.1(3) 2_656 .
O51A Na2 O54A 68.9(3) . .
O52A Na2 O54A 106.8(2) 2_656 2_656
O52A Na2 O54A 73.2(2) . 2_656
O54C Na2 O54A 41.4(3) . 2_656
O54C Na2 O54A 138.6(3) 2_656 2_656
O53C Na2 O54A 34.0(3) . 2_656
O53C Na2 O54A 146.0(3) 2_656 2_656
O53A Na2 O54A 68.0(3) 2_656 2_656
O53A Na2 O54A 112.0(3) . 2_656
O51A Na2 O54A 68.9(3) 2_656 2_656
O51A Na2 O54A 111.1(3) . 2_656
O54A Na2 O54A 180.00(19) . 2_656
O51A C51A C54B 112.4(10) . .
O51A C51A H51A 109.1 . .
C54B C51A H51A 109.1 . .
O51A C51A H51B 109.1 . .
C54B C51A H51B 109.1 . .
H51A C51A H51B 107.9 . .
C51B O51A C51A 109.4(10) . .
C51B O51A Na2 114.8(6) . .
C51A O51A Na2 110.4(8) . .
O51A C51B C52A 105.2(10) . .
O51A C51B H51C 110.7 . .
C52A C51B H51C 110.7 . .
O51A C51B H51D 110.7 . .
C52A C51B H51D 110.7 . .
H51C C51B H51D 108.8 . .
O52A C52A C51B 113.0(10) . .
O52A C52A H52A 109.0 . .
C51B C52A H52A 109.0 . .
O52A C52A H52B 109.0 . .
C51B C52A H52B 109.0 . .
H52A C52A H52B 107.8 . .
C52A O52A C52B 113.2(10) . .
C52A O52A Na2 109.9(8) . .
C52B O52A Na2 117.7(7) . .
O52A C52B C53A 106.5(11) . .
O52A C52B H52C 110.4 . .
C53A C52B H52C 110.4 . .
O52A C52B H52D 110.4 . .
C53A C52B H52D 110.4 . .
H52C C52B H52D 108.6 . .
O53A C53A C52B 113.6(11) . .
O53A C53A H53A 108.8 . .
C52B C53A H53A 108.8 . .
O53A C53A H53B 108.8 . .
C52B C53A H53B 108.8 . .
H53A C53A H53B 107.7 . .
C53A O53A C53B 111.6(10) . .
C53A O53A Na2 108.6(8) . .
C53B O53A Na2 118.3(7) . .
O53A C53B C54A 105.2(11) . .
O53A C53B H53C 110.7 . .
C54A C53B H53C 110.7 . .
O53A C53B H53D 110.7 . .
C54A C53B H53D 110.7 . .
H53C C53B H53D 108.8 . .
O54A C54A C53B 112.0(10) . .
O54A C54A H54A 109.2 . .
C53B C54A H54A 109.2 . .
O54A C54A H54B 109.2 . .
C53B C54A H54B 109.2 . .
H54A C54A H54B 107.9 . .
C54B O54A C54A 110.7(10) . .
C54B O54A Na2 113.4(7) . .
C54A O54A Na2 109.9(8) . .
O54A C54B C51A 105.2(10) . .
O54A C54B H54C 110.7 . .
C51A C54B H54C 110.7 . .
O54A C54B H54D 110.7 . .
C51A C54B H54D 110.7 . .
H54C C54B H54D 108.8 . .
O51C C51C C54D 112.2(10) . .
O51C C51C H51E 109.2 . .
C54D C51C H51E 109.2 . .
O51C C51C H51F 109.2 . .
C54D C51C H51F 109.2 . .
H51E C51C H51F 107.9 . .
C51C O51C C51D 113.2(9) . .
C51C O51C Na2 107.5(7) . .
C51D O51C Na2 114.5(6) . .
O51C C51D C52C 105.0(9) . .
O51C C51D H51G 110.7 . .
C52C C51D H51G 110.7 . .
O51C C51D H51H 110.7 . .
C52C C51D H51H 110.7 . .
H51G C51D H51H 108.8 . .
O52C C52C C51D 110.3(9) . .
O52C C52C H52E 109.6 . .
C51D C52C H52E 109.6 . .
O52C C52C H52F 109.6 . .
C51D C52C H52F 109.6 . .
H52E C52C H52F 108.1 . .
C52D O52C C52C 113.4(9) . .
C52D O52C Na2 112.7(6) . .
C52C O52C Na2 109.7(6) . .
O52C C52D C53C 102.6(10) . .
O52C C52D H52G 111.3 . .
C53C C52D H52G 111.3 . .
O52C C52D H52H 111.3 . .
C53C C52D H52H 111.3 . .
H52G C52D H52H 109.2 . .
C53C O53C C53D 115.2(11) . .
C53C O53C Na2 109.6(8) . .
C53D O53C Na2 114.7(7) . .
O53C C53C C52D 111.4(10) . .
O53C C53C H53E 109.3 . .
C52D C53C H53E 109.3 . .
O53C C53C H53F 109.3 . .
C52D C53C H53F 109.3 . .
H53E C53C H53F 108.0 . .
O53C C53D C54C 107.2(12) . .
O53C C53D H53G 110.3 . .
C54C C53D H53G 110.3 . .
O53C C53D H53H 110.3 . .
C54C C53D H53H 110.3 . .
H53G C53D H53H 108.5 . .
O54C C54C C53D 111.3(11) . .
O54C C54C H54E 109.4 . .
C53D C54C H54E 109.4 . .
O54C C54C H54F 109.4 . .
C53D C54C H54F 109.4 . .
H54E C54C H54F 108.0 . .
C54D O54C C54C 113.8(10) . .
C54D O54C Na2 119.7(7) . .
C54C O54C Na2 107.8(8) . .
O54C C54D C51C 104.8(10) . .
O54C C54D H54G 110.8 . .
C51C C54D H54G 110.8 . .
O54C C54D H54H 110.8 . .
C51C C54D H54H 110.8 . .
H54G C54D H54H 108.9 . .
O62A Na3 O62A 180.0(3) . 2_557
O62A Na3 O61C 90.1(3) . .
O62A Na3 O61C 89.9(3) 2_557 .
O62A Na3 O61C 89.9(3) . 2_557
O62A Na3 O61C 90.1(3) 2_557 2_557
O61C Na3 O61C 180.000(3) . 2_557
O62A Na3 O64C 99.6(3) . 2_557
O62A Na3 O64C 80.4(3) 2_557 2_557
O61C Na3 O64C 107.8(5) . 2_557
O61C Na3 O64C 72.2(5) 2_557 2_557
O62A Na3 O64C 80.4(3) . .
O62A Na3 O64C 99.6(3) 2_557 .
O61C Na3 O64C 72.2(5) . .
O61C Na3 O64C 107.8(5) 2_557 .
O64C Na3 O64C 180.000(2) 2_557 .
O62A Na3 O63C 44.2(4) . 2_557
O62A Na3 O63C 135.8(4) 2_557 2_557
O61C Na3 O63C 72.9(4) . 2_557
O61C Na3 O63C 107.1(4) 2_557 2_557
O64C Na3 O63C 67.5(4) 2_557 2_557
O64C Na3 O63C 112.5(4) . 2_557
O62A Na3 O63C 135.8(4) . .
O62A Na3 O63C 44.2(4) 2_557 .
O61C Na3 O63C 107.1(4) . .
O61C Na3 O63C 72.9(4) 2_557 .
O64C Na3 O63C 112.5(4) 2_557 .
O64C Na3 O63C 67.5(4) . .
O63C Na3 O63C 180.0(5) 2_557 .
O62A Na3 O62C 26.4(3) . 2_557
O62A Na3 O62C 153.6(3) 2_557 2_557
O61C Na3 O62C 111.3(4) . 2_557
O61C Na3 O62C 68.7(4) 2_557 2_557
O64C Na3 O62C 106.4(3) 2_557 2_557
O64C Na3 O62C 73.6(3) . 2_557
O63C Na3 O62C 68.2(3) 2_557 2_557
O63C Na3 O62C 111.8(3) . 2_557
O62A Na3 O62C 153.6(3) . .
O62A Na3 O62C 26.4(3) 2_557 .
O61C Na3 O62C 68.7(4) . .
O61C Na3 O62C 111.3(4) 2_557 .
O64C Na3 O62C 73.6(3) 2_557 .
O64C Na3 O62C 106.4(3) . .
O63C Na3 O62C 111.8(3) 2_557 .
O63C Na3 O62C 68.2(3) . .
O62C Na3 O62C 180.0(6) 2_557 .
O62A Na3 O63A 71.1(3) . .
O62A Na3 O63A 108.9(3) 2_557 .
O61C Na3 O63A 80.6(4) . .
O61C Na3 O63A 99.4(4) 2_557 .
O64C Na3 O63A 39.7(4) 2_557 .
O64C Na3 O63A 140.3(4) . .
O63C Na3 O63A 29.6(3) 2_557 .
O63C Na3 O63A 150.4(3) . .
O62C Na3 O63A 90.6(3) 2_557 .
O62C Na3 O63A 89.4(3) . .
O62A Na3 O63A 108.9(3) . 2_557
O62A Na3 O63A 71.1(3) 2_557 2_557
O61C Na3 O63A 99.4(4) . 2_557
O61C Na3 O63A 80.6(4) 2_557 2_557
O64C Na3 O63A 140.3(4) 2_557 2_557
O64C Na3 O63A 39.7(4) . 2_557
O63C Na3 O63A 150.4(3) 2_557 2_557
O63C Na3 O63A 29.6(3) . 2_557
O62C Na3 O63A 89.4(3) 2_557 2_557
O62C Na3 O63A 90.6(3) . 2_557
O63A Na3 O63A 180.0(6) . 2_557
O61A C61A C64B 117.0(12) . .
O61A C61A H61A 108.1 . .
C64B C61A H61A 108.1 . .
O61A C61A H61B 108.1 . .
C64B C61A H61B 108.1 . .
H61A C61A H61B 107.3 . .
C61A O61A C61B 112.9(11) . .
C61A O61A Na3 103.7(9) . .
C61B O61A Na3 108.6(8) . .
O61A C61B C62A 100.3(11) . .
O61A C61B H61C 111.7 . .
C62A C61B H61C 111.7 . .
O61A C61B H61D 111.7 . .
C62A C61B H61D 111.7 . .
H61C C61B H61D 109.5 . .
O62A C62A C61B 113.2(13) . .
O62A C62A Na3 47.6(7) . .
C61B C62A Na3 85.7(8) . .
O62A C62A H62A 108.9 . .
C61B C62A H62A 108.9 . .
Na3 C62A H62A 83.4 . .
O62A C62A H62B 108.9 . .
C61B C62A H62B 108.9 . .
Na3 C62A H62B 156.5 . .
H62A C62A H62B 107.8 . .
C62A O62A C62B 110.3(11) . .
C62A O62A Na3 106.3(9) . .
C62B O62A Na3 115.9(8) . .
O62A C62B C63A 95.1(10) . .
O62A C62B H62C 112.7 . .
C63A C62B H62C 112.7 . .
O62A C62B H62D 112.7 . .
C63A C62B H62D 112.7 . .
H62C C62B H62D 110.2 . .
O63A C63A C62B 115.1(12) . .
O63A C63A Na3 53.9(6) . .
C62B C63A Na3 86.2(8) . .
O63A C63A H63A 108.5 . .
C62B C63A H63A 108.5 . .
Na3 C63A H63A 76.9 . .
O63A C63A H63B 108.5 . .
C62B C63A H63B 108.5 . .
Na3 C63A H63B 161.6 . .
H63A C63A H63B 107.5 . .
C63B O63A C63A 115.8(11) . .
C63B O63A Na3 114.5(8) . .
C63A O63A Na3 97.7(8) . .
O63A C63B C64A 99.8(11) . .
O63A C63B H63C 111.8 . .
C64A C63B H63C 111.8 . .
O63A C63B H63D 111.8 . .
C64A C63B H63D 111.8 . .
H63C C63B H63D 109.5 . .
O64A C64A C63B 112.2(12) . .
O64A C64A H64A 109.2 . .
C63B C64A H64A 109.2 . .
O64A C64A H64B 109.2 . .
C63B C64A H64B 109.2 . .
H64A C64A H64B 107.9 . .
C64B O64A C64A 112.3(11) . .
C64B O64A Na3 116.8(8) . .
C64A O64A Na3 102.6(9) . .
O64A C64B C61A 100.0(11) . .
O64A C64B H64C 111.8 . .
C61A C64B H64C 111.8 . .
O64A C64B H64D 111.8 . .
C61A C64B H64D 111.8 . .
H64C C64B H64D 109.5 . .
O61C C61C C64D 121.8(17) . .
O61C C61C Na3 46.6(8) . .
C64D C61C Na3 84.8(11) . .
O61C C61C H61E 106.9 . .
C64D C61C H61E 106.9 . .
Na3 C61C H61E 150.8 . .
O61C C61C H61F 106.9 . .
C64D C61C H61F 106.9 . .
Na3 C61C H61F 94.7 . .
H61E C61C H61F 106.7 . .
C61D O61C C61C 103.5(14) . .
C61D O61C Na3 122.9(10) . .
C61C O61C Na3 107.5(11) . .
O61C C61D C62C 98.1(15) . .
O61C C61D H61G 112.1 . .
C62C C61D H61G 112.1 . .
O61C C61D H61H 112.1 . .
C62C C61D H61H 112.1 . .
H61G C61D H61H 109.8 . .
O62C C62C C61D 120.2(15) . .
O62C C62C H62E 107.3 . .
C61D C62C H62E 107.3 . .
O62C C62C H62F 107.3 . .
C61D C62C H62F 107.3 . .
H62E C62C H62F 106.9 . .
C62D O62C C62C 121.8(14) . .
C62D O62C Na3 118.0(9) . .
C62C O62C Na3 106.5(10) . .
O62C C62D C63C 117.8(13) . .
O62C C62D H62G 107.9 . .
C63C C62D H62G 107.9 . .
O62C C62D H62H 107.9 . .
C63C C62D H62H 107.9 . .
H62G C62D H62H 107.2 . .
O63C C63C C62D 114.7(12) . .
O63C C63C H63E 108.6 . .
C62D C63C H63E 108.6 . .
O63C C63C H63F 108.6 . .
C62D C63C H63F 108.6 . .
H63E C63C H63F 107.6 . .
C63D O63C C63C 100.2(14) . .
C63D O63C Na3 125.1(10) . .
C63C O63C Na3 120.0(8) . .
O63C C63D C64C 106.9(15) . .
O63C C63D H63G 110.3 . .
C64C C63D H63G 110.3 . .
O63C C63D H63H 110.3 . .
C64C C63D H63H 110.3 . .
H63G C63D H63H 108.6 . .
O64C C64C C63D 121.6(15) . .
O64C C64C H64E 106.9 . .
C63D C64C H64E 106.9 . .
O64C C64C H64F 106.9 . .
C63D C64C H64F 106.9 . .
H64E C64C H64F 106.7 . .
C64C O64C C64D 106.3(14) . .
C64C O64C Na3 115.7(11) . .
C64D O64C Na3 118.4(11) . .
O64C C64D C61C 105.9(17) . .
O64C C64D H64G 110.6 . .
C61C C64D H64G 110.6 . .
O64C C64D H64H 110.6 . .
C61C C64D H64H 110.6 . .
H64G C64D H64H 108.7 . .

loop_
_geom_bond_atom_site_label_1
_geom_bond_atom_site_label_2
_geom_bond_distance
_geom_bond_site_symmetry_2
Ba1 O2 2.867(3) .
Ba1 O1 2.871(3) .
Ba1 B4 3.237(5) .
Ba1 B5 3.255(6) .
Ba1 B1 3.255(5) .
Ba1 B2 3.258(6) .
Ba1 B3 3.260(5) .
Ba1 B6 3.291(6) .
Ba1 H11 2.8292 .
Ba1 H12 2.7949 .
Ba1 H21 2.8151 .
Ba1 H22 2.8708 .
Ba1 H31 2.7969 .
Ba1 H32 2.8093 .
Ba1 H41 2.7686 .
Ba1 H42 2.7928 .
Ba1 H51 2.8408 .
Ba1 H52 2.7926 .
Ba1 H61 2.8500 .
Ba1 H62 2.9311 .
B1 N1 1.575(6) .
B1 H11 1.1500 .
B1 H12 1.1501 .
B1 H13 1.1500 .
B2 N1 1.587(6) .
B2 H21 1.1501 .
B2 H22 1.1501 .
B2 H23 1.1501 .
N1 C2 1.467(5) .
N1 C1 1.470(5) .
C1 H1A 0.9800 .
C1 H1B 0.9800 .
C1 H1C 0.9800 .
C2 H2A 0.9800 .
C2 H2B 0.9800 .
C2 H2C 0.9800 .
B3 N2 1.572(6) .
B3 H31 1.1500 .
B3 H32 1.1501 .
B3 H33 1.1501 .
B4 N2 1.585(6) .
B4 H41 1.1501 .
B4 H42 1.1501 .
B4 H43 1.1501 .
N2 C3 1.476(5) .
N2 C4 1.485(6) .
C3 H3A 0.9800 .
C3 H3B 0.9800 .
C3 H3C 0.9800 .
C4 H4A 0.9800 .
C4 H4B 0.9800 .
C4 H4C 0.9800 .
B5 N3 1.593(6) .
B5 H51 1.1500 .
B5 H52 1.1500 .
B5 H53 1.1501 .
B6 N3 1.566(6) .
B6 H61 1.1501 .
B6 H62 1.1501 .
B6 H63 1.1501 .
N3 C5 1.463(5) .
N3 C6 1.478(6) .
C5 H5A 0.9800 .
C5 H5B 0.9800 .
C5 H5C 0.9800 .
C6 H6A 0.9800 .
C6 H6B 0.9800 .
C6 H6C 0.9800 .
O1 C7 1.429(5) .
O1 C10 1.438(5) .
C7 C8 1.494(7) .
C7 H7A 0.9900 .
C7 H7B 0.9900 .
C8 C9 1.448(7) .
C8 H8A 0.9900 .
C8 H8B 0.9900 .
C9 C10 1.517(7) .
C9 H9A 0.9900 .
C9 H9B 0.9900 .
C10 H10A 0.9900 .
C10 H10B 0.9900 .
O2 C14 1.415(5) .
O2 C11 1.430(6) .
C11 C12 1.448(7) .
C11 H11A 0.9900 .
C11 H11B 0.9900 .
C12 C13 1.397(8) .
C12 H12A 0.9900 .
C12 H12B 0.9900 .
C13 C14 1.458(8) .
C13 H13A 0.9900 .
C13 H13B 0.9900 .
C14 H14A 0.9900 .
C14 H14B 0.9900 .
Ba2 O22 2.857(3) .
Ba2 O21 2.872(3) .
Ba2 B22 3.261(5) .
Ba2 B25 3.261(5) .
Ba2 B24 3.267(5) .
Ba2 B23 3.268(6) .
Ba2 B26 3.271(6) .
Ba2 B21 3.318(5) .
Ba2 H211 2.8814 .
Ba2 H212 2.9100 .
Ba2 H221 2.8363 .
Ba2 H222 2.7843 .
Ba2 H231 2.7524 .
Ba2 H232 2.9361 .
Ba2 H241 2.8459 .
Ba2 H242 2.8572 .
Ba2 H251 2.8157 .
Ba2 H252 2.8300 .
Ba2 H261 2.7999 .
Ba2 H262 2.9179 .
B21 N21 1.566(5) .
B21 H211 1.1500 .
B21 H212 1.1501 .
B21 H213 1.1500 .
B22 N21 1.599(6) .
B22 H221 1.1500 .
B22 H222 1.1501 .
B22 H223 1.1501 .
N21 C22 1.473(5) .
N21 C21 1.482(5) .
C21 H21A 0.9800 .
C21 H21B 0.9800 .
C21 H21C 0.9800 .
C22 H22A 0.9800 .
C22 H22B 0.9800 .
C22 H22C 0.9800 .
B23 N22 1.561(6) .
B23 H231 1.1500 .
B23 H232 1.1500 .
B23 H233 1.1501 .
B24 N22 1.584(6) .
B24 H241 1.1500 .
B24 H242 1.1501 .
B24 H243 1.1501 .
N22 C23 1.475(6) .
N22 C24 1.475(5) .
C23 H23A 0.9800 .
C23 H23B 0.9800 .
C23 H23C 0.9800 .
C24 H24A 0.9800 .
C24 H24B 0.9800 .
C24 H24C 0.9800 .
B25 N23 1.602(6) .
B25 H251 1.1501 .
B25 H252 1.1501 .
B25 H253 1.1501 .
B26 N23 1.575(6) .
B26 H261 1.1501 .
B26 H262 1.1500 .
B26 H263 1.1500 .
N23 C25 1.466(6) .
N23 C26 1.469(5) .
C25 H25A 0.9800 .
C25 H25B 0.9800 .
C25 H25C 0.9800 .
C26 H26A 0.9800 .
C26 H26B 0.9800 .
C26 H26C 0.9800 .
O21 C30 1.429(6) .
O21 C27 1.430(5) .
C27 C28 1.467(7) .
C27 H27A 0.9900 .
C27 H27B 0.9900 .
C28 C29 1.463(8) .
C28 H28A 0.9900 .
C28 H28B 0.9900 .
C29 C30 1.475(7) .
C29 H29A 0.9900 .
C29 H29B 0.9900 .
C30 H30A 0.9900 .
C30 H30B 0.9900 .
O22 C31 1.419(5) .
O22 C34 1.441(5) .
C31 C32 1.458(7) .
C31 H31A 0.9900 .
C31 H31B 0.9900 .
C32 C33 1.382(8) .
C32 H32A 0.9900 .
C32 H32B 0.9900 .
C33 C34 1.463(7) .
C33 H33A 0.9900 .
C33 H33B 0.9900 .
C34 H34A 0.9900 .
C34 H34B 0.9900 .
Na1 O45C 2.377(17) .
Na1 O44C 2.391(8) .
Na1 O47C 2.409(11) .
Na1 O48A 2.418(10) .
Na1 O46A 2.420(7) .
Na1 O41C 2.425(14) .
Na1 O42C 2.431(11) .
Na1 O47A 2.443(8) .
Na1 O43A 2.452(9) .
Na1 O45A 2.460(8) .
Na1 O43C 2.464(9) .
Na1 O41A 2.483(15) .
O41A C41A 1.431(9) .
O41A C41B 1.436(9) .
O42A C42A 1.431(9) .
O42A C42B 1.438(9) .
O43A C43A 1.430(8) .
O43A C43B 1.434(9) .
O44A C44A 1.412(8) .
O44A C44B 1.428(9) .
C41A C44B 1.490(9) .
C41A H41A 0.9900 .
C41A H41B 0.9900 .
C41B C42A 1.510(10) .
C41B H41C 0.9900 .
C41B H41D 0.9900 .
C42A H42A 0.9900 .
C42A H42B 0.9900 .
C42B C43A 1.497(10) .
C42B H42C 0.9900 .
C42B H42D 0.9900 .
C43A H43A 0.9900 .
C43A H43B 0.9900 .
C43B C44A 1.507(10) .
C43B H43C 0.9900 .
C43B H43D 0.9900 .
C44A H44A 0.9900 .
C44A H44B 0.9900 .
C44B H44C 0.9900 .
C44B H44D 0.9900 .
O41C C41C 1.431(9) .
O41C C41D 1.435(9) .
O42C C42C 1.433(9) .
O42C C42D 1.439(9) .
O43C C43C 1.439(9) .
O43C C43D 1.439(8) .
O44C C44D 1.422(8) .
O44C C44C 1.441(10) .
C41C C44D 1.496(9) .
C41C H41E 0.9900 .
C41C H41F 0.9900 .
C41D C42C 1.509(9) .
C41D H41G 0.9900 .
C41D H41H 0.9900 .
C42C H42E 0.9900 .
C42C H42F 0.9900 .
C42D C43C 1.511(9) .
C42D H42G 0.9900 .
C42D H42H 0.9900 .
C43C H43E 0.9900 .
C43C H43F 0.9900 .
C43D C44C 1.492(9) .
C43D H43G 0.9900 .
C43D H43H 0.9900 .
C44C H44E 0.9900 .
C44C H44F 0.9900 .
C44D H44G 0.9900 .
C44D H44H 0.9900 .
C45A O45A 1.429(7) .
C45A C48B 1.495(8) .
C45A H45A 0.9900 .
C45A H45B 0.9900 .
O45A C45B 1.433(8) .
C45B C46A 1.498(9) .
C45B H45C 0.9900 .
C45B H45D 0.9900 .
C46A O46A 1.407(7) .
C46A H46A 0.9900 .
C46A H46B 0.9900 .
O46A C46B 1.420(9) .
C46B C47A 1.499(9) .
C46B H46C 0.9900 .
C46B H46D 0.9900 .
C47A O47A 1.431(8) .
C47A H47A 0.9900 .
C47A H47B 0.9900 .
O47A C47B 1.438(8) .
C47B C48A 1.517(9) .
C47B H47C 0.9900 .
C47B H47D 0.9900 .
C48A O48A 1.424(8) .
C48A H48A 0.9900 .
C48A H48B 0.9900 .
O48A C48B 1.436(9) .
C48B H48C 0.9900 .
C48B H48D 0.9900 .
C45C O45C 1.436(10) .
C45C C48D 1.511(10) .
C45C H45E 0.9900 .
C45C H45F 0.9900 .
O45C C45D 1.446(10) .
C45D C46C 1.506(10) .
C45D H45G 0.9900 .
C45D H45H 0.9900 .
C46C O46C 1.447(10) .
C46C H46E 0.9900 .
C46C H46F 0.9900 .
O46C C46D 1.435(9) .
C46D C47C 1.501(10) .
C46D H46G 0.9900 .
C46D H46H 0.9900 .
C47C O47C 1.445(10) .
C47C H47E 0.9900 .
C47C H47F 0.9900 .
O47C C47D 1.458(9) .
C47D C48C 1.506(10) .
C47D H47G 0.9900 .
C47D H47H 0.9900 .
C48C O48C 1.450(10) .
C48C H48E 0.9900 .
C48C H48F 0.9900 .
O48C C48D 1.450(10) .
C48D H48G 0.9900 .
C48D H48H 0.9900 .
Na2 O52A 2.374(7) 2_656
Na2 O52A 2.374(7) .
Na2 O54C 2.380(8) .
Na2 O54C 2.380(8) 2_656
Na2 O53C 2.385(8) .
Na2 O53C 2.385(8) 2_656
Na2 O53A 2.420(7) 2_656
Na2 O53A 2.420(7) .
Na2 O51A 2.437(8) 2_656
Na2 O51A 2.437(8) .
Na2 O54A 2.497(7) .
Na2 O54A 2.497(7) 2_656
C51A O51A 1.448(9) .
C51A C54B 1.480(9) .
C51A H51A 0.9900 .
C51A H51B 0.9900 .
O51A C51B 1.434(8) .
C51B C52A 1.488(9) .
C51B H51C 0.9900 .
C51B H51D 0.9900 .
C52A O52A 1.441(9) .
C52A H52A 0.9900 .
C52A H52B 0.9900 .
O52A C52B 1.443(8) .
C52B C53A 1.488(9) .
C52B H52C 0.9900 .
C52B H52D 0.9900 .
C53A O53A 1.439(9) .
C53A H53A 0.9900 .
C53A H53B 0.9900 .
O53A C53B 1.453(9) .
C53B C54A 1.488(9) .
C53B H53C 0.9900 .
C53B H53D 0.9900 .
C54A O54A 1.447(8) .
C54A H54A 0.9900 .
C54A H54B 0.9900 .
O54A C54B 1.446(8) .
C54B H54C 0.9900 .
C54B H54D 0.9900 .
C51C O51C 1.428(9) .
C51C C54D 1.502(9) .
C51C H51E 0.9900 .
C51C H51F 0.9900 .
O51C C51D 1.436(8) .
C51D C52C 1.518(9) .
C51D H51G 0.9900 .
C51D H51H 0.9900 .
C52C O52C 1.441(8) .
C52C H52E 0.9900 .
C52C H52F 0.9900 .
O52C C52D 1.435(8) .
C52D C53C 1.511(9) .
C52D H52G 0.9900 .
C52D H52H 0.9900 .
O53C C53C 1.433(9) .
O53C C53D 1.451(9) .
C53C H53E 0.9900 .
C53C H53F 0.9900 .
C53D C54C 1.507(9) .
C53D H53G 0.9900 .
C53D H53H 0.9900 .
C54C O54C 1.435(9) .
C54C H54E 0.9900 .
C54C H54F 0.9900 .
O54C C54D 1.433(8) .
C54D H54G 0.9900 .
C54D H54H 0.9900 .
Na3 O62A 2.374(9) .
Na3 O62A 2.374(9) 2_557
Na3 O61C 2.377(9) .
Na3 O61C 2.377(9) 2_557
Na3 O64C 2.391(9) 2_557
Na3 O64C 2.391(9) .
Na3 O63C 2.395(9) 2_557
Na3 O63C 2.395(9) .
Na3 O62C 2.442(8) 2_557
Na3 O62C 2.442(8) .
Na3 O63A 2.447(9) .
Na3 O63A 2.447(9) 2_557
C61A O61A 1.456(9) .
C61A C64B 1.468(9) .
C61A H61A 0.9900 .
C61A H61B 0.9900 .
O61A C61B 1.458(9) .
C61B C62A 1.465(9) .
C61B H61C 0.9900 .
C61B H61D 0.9900 .
C62A O62A 1.415(9) .
C62A H62A 0.9900 .
C62A H62B 0.9900 .
O62A C62B 1.426(9) .
C62B C63A 1.492(9) .
C62B H62C 0.9900 .
C62B H62D 0.9900 .
C63A O63A 1.439(9) .
C63A H63A 0.9900 .
C63A H63B 0.9900 .
O63A C63B 1.424(9) .
C63B C64A 1.506(9) .
C63B H63C 0.9900 .
C63B H63D 0.9900 .
C64A O64A 1.458(9) .
C64A H64A 0.9900 .
C64A H64B 0.9900 .
O64A C64B 1.420(9) .
C64B H64C 0.9900 .
C64B H64D 0.9900 .
C61C O61C 1.433(10) .
C61C C64D 1.488(10) .
C61C H61E 0.9900 .
C61C H61F 0.9900 .
O61C C61D 1.409(9) .
C61D C62C 1.499(10) .
C61D H61G 0.9900 .
C61D H61H 0.9900 .
C62C O62C 1.443(9) .
C62C H62E 0.9900 .
C62C H62F 0.9900 .
O62C C62D 1.399(9) .
C62D C63C 1.462(9) .
C62D H62G 0.9900 .
C62D H62H 0.9900 .
C63C O63C 1.424(9) .
C63C H63E 0.9900 .
C63C H63F 0.9900 .
O63C C63D 1.411(9) .
C63D C64C 1.464(10) .
C63D H63G 0.9900 .
C63D H63H 0.9900 .
C64C O64C 1.425(10) .
C64C H64E 0.9900 .
C64C H64F 0.9900 .
O64C C64D 1.450(9) .
C64D H64G 0.9900 .
C64D H64H 0.9900 .
